data_4346086
loop_
_publ_author_name
'Atzori, Matteo'
'Pop, Flavia'
'Auban-Senzier, Pascale'
'Cl\'erac, Rodolphe'
'Canadell, Enric'
'Mercuri, Maria Laura'
'Avarvari, Narcis'

_publ_section_title
;
 Complete series of chiral paramagnetic molecular conductors based on
 tetramethyl-bis(ethylenedithio)-tetrathiafulvalene (TM-BEDT-TTF) and
 Chloranilate-bridged heterobimetallic honeycomb layers.
;
_journal_issue 7
_journal_name_full 'Inorganic chemistry'
_journal_page_first 3643
_journal_page_last 3653
_journal_paper_doi 10.1021/acs.inorgchem.5b00261
_journal_volume 54
_journal_year 2015
_chemical_absolute_configuration syn
_chemical_formula_moiety 'C168 H136 Cl12 Fe2 K2 O30 P2 S48'
_chemical_formula_sum 'C168 H136 Cl12 Fe2 K2 O30 P2 S48'
_chemical_formula_weight 4850.89
_space_group_IT_number 1
_space_group_name_Hall 'P 1'
_space_group_name_H-M_alt 'P 1'
_symmetry_cell_setting triclinic
_symmetry_space_group_name_Hall 'P 1'
_symmetry_space_group_name_H-M 'P 1'
_atom_sites_solution_hydrogens geom
_atom_sites_solution_primary direct
_atom_sites_solution_secondary difmap
_audit_creation_method SHELXL-97
_cell_angle_alpha 85.210(13)
_cell_angle_beta 88.033(10)
_cell_angle_gamma 63.419(8)
_cell_formula_units_Z 1
_cell_length_a 13.6349(10)
_cell_length_b 14.148(2)
_cell_length_c 30.122(5)
_cell_measurement_reflns_used 47849
_cell_measurement_temperature 150(2)
_cell_measurement_theta_max 27.50
_cell_measurement_theta_min 1.61
_cell_volume 5178.4(12)
_computing_cell_refinement 'Dirax/lsq (Duisenberg & Schreurs, 1989-2000)'
_computing_data_collection KappaCCD
_computing_data_reduction 'Denzo and Scalepak'
_computing_structure_refinement 'SHELXL-97 (Sheldrick, 1997)'
_computing_structure_solution 'SHELXS-97 (Sheldrick, 1997)'
_diffrn_ambient_temperature 150(2)
_diffrn_measured_fraction_theta_full 0.965
_diffrn_measured_fraction_theta_max 0.965
_diffrn_measurement_device_type 'Nonius Kappa CCD'
_diffrn_measurement_method 'phi and omega scans'
_diffrn_radiation_monochromator graphite
_diffrn_radiation_source 'fine-focus sealed tube'
_diffrn_radiation_type MoK\a
_diffrn_radiation_wavelength 0.71073
_diffrn_reflns_av_R_equivalents 0.0664
_diffrn_reflns_av_sigmaI/netI 0.0827
_diffrn_reflns_limit_h_max 17
_diffrn_reflns_limit_h_min -17
_diffrn_reflns_limit_k_max 18
_diffrn_reflns_limit_k_min -18
_diffrn_reflns_limit_l_max 39
_diffrn_reflns_limit_l_min -39
_diffrn_reflns_number 88661
_diffrn_reflns_theta_full 27.50
_diffrn_reflns_theta_max 27.50
_diffrn_reflns_theta_min 1.61
_exptl_absorpt_coefficient_mu 0.899
_exptl_absorpt_correction_T_max 0.7457
_exptl_absorpt_correction_T_min 0.4565
_exptl_absorpt_correction_type multi-scan
_exptl_absorpt_process_details sadabs
_exptl_crystal_colour black
_exptl_crystal_density_diffrn 1.556
_exptl_crystal_density_meas ?
_exptl_crystal_density_method 'not measured'
_exptl_crystal_description prism
_exptl_crystal_F_000 2476
_exptl_crystal_size_max 0.6
_exptl_crystal_size_mid 0.4
_exptl_crystal_size_min 0.4
_refine_diff_density_max 2.492
_refine_diff_density_min -1.691
_refine_diff_density_rms 0.132
_refine_ls_abs_structure_details 'Flack H D (1983), Acta Cryst. A39, 876-881'
_refine_ls_abs_structure_Flack 0.09(3)
_refine_ls_extinction_method none
_refine_ls_goodness_of_fit_ref 1.026
_refine_ls_hydrogen_treatment constr
_refine_ls_matrix_type fullcycle
_refine_ls_number_parameters 2372
_refine_ls_number_reflns 41963
_refine_ls_number_restraints 3
_refine_ls_restrained_S_all 1.026
_refine_ls_R_factor_all 0.0925
_refine_ls_R_factor_gt 0.0745
_refine_ls_shift/su_max 0.054
_refine_ls_shift/su_mean 0.006
_refine_ls_structure_factor_coef Fsqd
_refine_ls_weighting_details 'calc w=1/[\s^2^(Fo^2^)+(0.0830P)^2^+24.5806P] where P=(Fo^2^+2Fc^2^)/3'
_refine_ls_weighting_scheme calc
_refine_ls_wR_factor_gt 0.1916
_refine_ls_wR_factor_ref 0.2026
_reflns_number_gt 34560
_reflns_number_total 41963
_reflns_threshold_expression >2sigma(I)
_cod_data_source_file ic5b00261_si_002.cif
_cod_data_source_block 2
_cod_depositor_comments
;
The following automatic conversions were performed:

data item '_exptl_crystal_density_meas' value 'not measured' was
changed to '?' -- the value is perceived as not measured.

Automatic conversion script
Id: cif_fix_values 6909 2019-04-08 15:41:33Z antanas 
;
_cod_original_cell_volume 5178.3(12)
_cod_database_code 4346086

loop_
_symmetry_equiv_pos_as_xyz
'x, y, z'

loop_
_atom_site_label
_atom_site_type_symbol
_atom_site_fract_x
_atom_site_fract_y
_atom_site_fract_z
_atom_site_U_iso_or_equiv
_atom_site_adp_type
_atom_site_occupancy
_atom_site_symmetry_multiplicity
_atom_site_calc_flag
_atom_site_refinement_flags
C1A C 0.4424(6) -0.0514(7) 1.3618(3) 0.0345(18) Uani 1 1 d .
H1A H 0.3814 -0.0569 1.3479 0.041 Uiso 1 1 calc R
C1B C 0.3891(7) 0.3530(7) 1.4954(3) 0.0366(19) Uani 1 1 d .
H1B H 0.3237 0.3412 1.4943 0.044 Uiso 1 1 calc R
C1C C -0.1466(8) 1.3655(7) 1.4607(3) 0.039(2) Uani 1 1 d .
H1C H -0.1826 1.3838 1.4895 0.047 Uiso 1 1 calc R
C1D C 0.1457(8) 0.8504(7) 1.4765(3) 0.040(2) Uani 1 1 d .
H1D H 0.1186 0.8644 1.5070 0.048 Uiso 1 1 calc R
C1E C 0.1271(6) 0.4703(6) 1.3426(2) 0.0249(15) Uani 1 1 d .
H1E H 0.0631 0.4789 1.3257 0.030 Uiso 1 1 calc R
C1F C -0.1841(6) 0.9817(6) 1.3242(3) 0.0323(17) Uani 1 1 d .
H1F H -0.2436 0.9844 1.3060 0.039 Uiso 1 1 calc R
C1G1 C 1.2011(6) -0.5136(6) 0.8564(3) 0.0270(17) Uani 1 1 d .
C1H1 C 0.4598(6) 0.0295(7) 0.7051(3) 0.0272(17) Uani 1 1 d .
C1G2 C 1.1184(7) -0.5283(7) 0.7697(3) 0.0285(18) Uani 1 1 d .
C1H2 C 0.3713(7) 0.0242(7) 0.6195(3) 0.0320(19) Uani 1 1 d .
C1G3 C 1.0773(7) -0.3197(6) 0.7982(3) 0.0261(17) Uani 1 1 d .
C1H3 C 0.6101(6) -0.0664(6) 0.6317(3) 0.0252(17) Uani 1 1 d .
C1G4 C 0.9654(6) -0.4344(6) 0.8445(3) 0.0231(16) Uani 1 1 d .
C1H4 C 0.4940(6) -0.1780(6) 0.6752(3) 0.0257(17) Uani 1 1 d .
C2A C 0.5438(7) -0.1565(6) 1.3594(2) 0.0297(16) Uani 1 1 d .
H2A H 0.6064 -0.1501 1.3712 0.036 Uiso 1 1 calc R
C2B C 0.4875(7) 0.2519(7) 1.4839(3) 0.0365(18) Uani 1 1 d .
H2B H 0.5536 0.2626 1.4842 0.044 Uiso 1 1 calc R
C2C C -0.1829(7) 1.2894(7) 1.4410(3) 0.0402(19) Uani 1 1 d .
H2C H -0.1684 1.2319 1.4642 0.048 Uiso 1 1 calc R
C2D C 0.1252(7) 0.7574(7) 1.4631(2) 0.0342(18) Uani 1 1 d .
H2D H 0.1641 0.6980 1.4852 0.041 Uiso 1 1 calc R
C2E C 0.2186(6) 0.3562(5) 1.3403(3) 0.0232(15) Uani 1 1 d .
H2E H 0.2830 0.3483 1.3567 0.028 Uiso 1 1 calc R
C2F C -0.0885(6) 0.8691(5) 1.3249(2) 0.0248(15) Uani 1 1 d .
H2F H -0.0295 0.8653 1.3437 0.030 Uiso 1 1 calc R
C2G1 C 1.2209(7) -0.4509(8) 0.8863(3) 0.034(2) Uani 1 1 d .
H2G1 H 1.1816 -0.3774 0.8845 0.041 Uiso 1 1 calc R
C2H1 C 0.5018(7) 0.1029(7) 0.7070(3) 0.036(2) Uani 1 1 d .
H2H1 H 0.5426 0.1135 0.6835 0.043 Uiso 1 1 calc R
C2G2 C 1.0855(8) -0.6088(7) 0.7716(3) 0.039(2) Uani 1 1 d .
H2G2 H 1.0526 -0.6226 0.7972 0.047 Uiso 1 1 calc R
C2G3 C 1.1687(6) -0.3008(7) 0.7862(3) 0.0273(18) Uani 1 1 d .
H2G3 H 1.2393 -0.3555 0.7902 0.033 Uiso 1 1 calc R
C2H2 C 0.3250(8) 0.1355(8) 0.6167(3) 0.040(2) Uani 1 1 d .
H2H2 H 0.3494 0.1694 0.6355 0.048 Uiso 1 1 calc R
C2G4 C 0.9541(7) -0.4234(6) 0.8890(3) 0.0275(17) Uani 1 1 d .
H2G4 H 1.0133 -0.4303 0.9058 0.033 Uiso 1 1 calc R
C2H3 C 0.6188(7) -0.0721(8) 0.5860(3) 0.036(2) Uani 1 1 d .
H2H3 H 0.5570 -0.0580 0.5693 0.044 Uiso 1 1 calc R
C2H4 C 0.3999(8) -0.1899(7) 0.6862(3) 0.0334(19) Uani 1 1 d .
H2H4 H 0.3305 -0.1331 0.6826 0.040 Uiso 1 1 calc R
C3A C 0.5357(7) 0.0165(6) 1.2880(3) 0.0290(18) Uani 1 1 d .
C3B C 0.4277(6) 0.4216(7) 1.4066(3) 0.0304(19) Uani 1 1 d .
C3C C -0.1576(6) 1.4394(6) 1.3715(3) 0.0265(17) Uani 1 1 d .
C3D C 0.1264(7) 0.9270(7) 1.3899(3) 0.0264(17) Uani 1 1 d .
C3E C 0.2381(6) 0.5272(6) 1.2745(3) 0.0195(15) Uani 1 1 d .
C3F C -0.0763(7) 1.0389(6) 1.2549(3) 0.0238(17) Uani 1 1 d .
C3G1 C 1.3037(8) -0.5064(10) 0.9191(3) 0.049(3) Uani 1 1 d .
H3G1 H 1.3188 -0.4686 0.9395 0.058 Uiso 1 1 calc R
C3G2 C 1.1022(10) -0.6691(7) 0.7348(3) 0.046(3) Uani 1 1 d .
H3G2 H 1.0754 -0.7190 0.7345 0.056 Uiso 1 1 calc R
C3H1 C 0.4820(9) 0.1587(8) 0.7439(3) 0.041(2) Uani 1 1 d .
H3H1 H 0.5125 0.2055 0.7452 0.049 Uiso 1 1 calc R
C3H2 C 0.2408(8) 0.1962(8) 0.5849(3) 0.050(3) Uani 1 1 d .
H3H2 H 0.2101 0.2699 0.5825 0.060 Uiso 1 1 calc R
C3G3 C 1.1547(8) -0.2053(7) 0.7690(3) 0.0314(19) Uani 1 1 d .
H3G3 H 1.2153 -0.1932 0.7619 0.038 Uiso 1 1 calc R
C3G4 C 0.8540(9) -0.4018(7) 0.9095(4) 0.043(2) Uani 1 1 d .
H3G4 H 0.8457 -0.3934 0.9399 0.052 Uiso 1 1 calc R
C3H3 C 0.7188(7) -0.0987(8) 0.5650(3) 0.035(2) Uani 1 1 d .
H3H3 H 0.7246 -0.1034 0.5343 0.042 Uiso 1 1 calc R
C3H4 C 0.4134(7) -0.2913(8) 0.7030(3) 0.038(2) Uani 1 1 d .
H3H4 H 0.3514 -0.3008 0.7104 0.046 Uiso 1 1 calc R
C4A C 0.5823(7) -0.0862(6) 1.2746(3) 0.0259(17) Uani 1 1 d .
C4B C 0.4667(6) 0.3188(6) 1.3947(3) 0.0234(16) Uani 1 1 d .
C4C C -0.1221(7) 1.3383(6) 1.3596(3) 0.0248(17) Uani 1 1 d .
C4D C 0.1678(7) 0.8254(7) 1.3788(3) 0.0260(17) Uani 1 1 d .
C4E C 0.2760(7) 0.4308(6) 1.2595(3) 0.0254(17) Uani 1 1 d .
C4F C -0.0289(7) 0.9366(6) 1.2427(3) 0.0236(17) Uani 1 1 d .
C4G1 C 1.3603(8) -0.6121(9) 0.9213(3) 0.049(3) Uani 1 1 d .
H4G1 H 1.4135 -0.6466 0.9432 0.058 Uiso 1 1 calc R
C4H1 C 0.4208(8) 0.1496(7) 0.7783(3) 0.040(2) Uani 1 1 d .
H4H1 H 0.4079 0.1909 0.8023 0.048 Uiso 1 1 calc R
C4G2 C 1.1606(8) -0.6512(8) 0.6988(3) 0.042(2) Uani 1 1 d .
H4G2 H 1.1743 -0.6915 0.6744 0.051 Uiso 1 1 calc R
C4H2 C 0.2058(8) 0.1437(9) 0.5577(3) 0.052(3) Uani 1 1 d .
H4H2 H 0.1487 0.1821 0.5377 0.062 Uiso 1 1 calc R
C4G3 C 1.0473(7) -0.1223(6) 0.7618(3) 0.0315(19) Uani 1 1 d .
H4G3 H 1.0382 -0.0571 0.7486 0.038 Uiso 1 1 calc R
C4H3 C 0.8114(7) -0.1184(7) 0.5906(3) 0.035(2) Uani 1 1 d .
H4H3 H 0.8793 -0.1392 0.5769 0.042 Uiso 1 1 calc R
C4G4 C 0.7659(8) -0.3927(7) 0.8840(3) 0.036(2) Uani 1 1 d .
H4G4 H 0.6997 -0.3809 0.8978 0.043 Uiso 1 1 calc R
C4H4 C 0.5133(9) -0.3750(8) 0.7085(3) 0.041(2) Uani 1 1 d .
H4H4 H 0.5200 -0.4404 0.7205 0.049 Uiso 1 1 calc R
C5A C 0.6493(7) 0.0182(7) 1.2173(3) 0.0285(18) Uani 1 1 d .
C5B C 0.5129(7) 0.4224(6) 1.3278(3) 0.0259(17) Uani 1 1 d .
C5C C -0.1110(7) 1.4484(7) 1.2883(3) 0.0293(19) Uani 1 1 d .
C5D C 0.1993(7) 0.9351(6) 1.3100(3) 0.0241(17) Uani 1 1 d .
C5E C 0.3377(6) 0.5357(6) 1.2008(3) 0.0233(16) Uani 1 1 d .
C5F C 0.0168(7) 1.0481(6) 1.1792(3) 0.0277(18) Uani 1 1 d .
C5G1 C 1.3410(8) -0.6704(7) 0.8914(3) 0.046(3) Uani 1 1 d .
H5G1 H 1.3836 -0.7435 0.8930 0.056 Uiso 1 1 calc R
C5H1 C 0.3763(7) 0.0770(7) 0.7778(3) 0.0314(19) Uani 1 1 d .
H5H1 H 0.3337 0.0705 0.8015 0.038 Uiso 1 1 calc R
C5G2 C 1.1986(8) -0.5759(8) 0.6983(3) 0.041(2) Uani 1 1 d .
H5G2 H 1.2400 -0.5671 0.6746 0.049 Uiso 1 1 calc R
C5H2 C 0.2561(9) 0.0316(11) 0.5602(3) 0.058(3) Uani 1 1 d .
H5H2 H 0.2343 -0.0029 0.5406 0.069 Uiso 1 1 calc R
C5G3 C 0.9551(8) -0.1366(7) 0.7741(3) 0.036(2) Uani 1 1 d .
H5G3 H 0.8852 -0.0806 0.7701 0.044 Uiso 1 1 calc R
C5H3 C 0.8023(7) -0.1076(7) 0.6342(3) 0.035(2) Uani 1 1 d .
H5H3 H 0.8629 -0.1165 0.6506 0.041 Uiso 1 1 calc R
C5G4 C 0.7767(8) -0.4012(8) 0.8378(3) 0.040(2) Uani 1 1 d .
H5G4 H 0.7172 -0.3925 0.8208 0.048 Uiso 1 1 calc R
C5H4 C 0.6039(8) -0.3624(7) 0.6965(3) 0.036(2) Uani 1 1 d .
H5H4 H 0.6728 -0.4201 0.6995 0.044 Uiso 1 1 calc R
C6A C 0.6896(6) 0.0475(6) 1.1802(3) 0.0216(16) Uani 1 1 d .
C6B C 0.5490(7) 0.4524(6) 1.2899(3) 0.0249(17) Uani 1 1 d .
C6C C -0.0687(7) 1.4762(6) 1.2518(3) 0.0249(17) Uani 1 1 d .
C6D C 0.2319(6) 0.9674(6) 1.2711(3) 0.0203(16) Uani 1 1 d .
C6E C 0.3714(6) 0.5687(6) 1.1620(3) 0.0202(15) Uani 1 1 d .
C6F C 0.0544(7) 1.0741(7) 1.1394(3) 0.0308(19) Uani 1 1 d .
C6G1 C 1.2617(7) -0.6244(7) 0.8600(3) 0.0340(19) Uani 1 1 d .
H6G1 H 1.2475 -0.6654 0.8410 0.041 Uiso 1 1 calc R
C6H1 C 0.3964(7) 0.0136(7) 0.7411(3) 0.0284(18) Uani 1 1 d .
H6H1 H 0.3695 -0.0361 0.7406 0.034 Uiso 1 1 calc R
C6G2 C 1.1738(7) -0.5145(7) 0.7335(3) 0.0310(19) Uani 1 1 d .
H6G2 H 1.1958 -0.4609 0.7326 0.037 Uiso 1 1 calc R
C6H2 C 0.3380(7) -0.0280(8) 0.5916(3) 0.036(2) Uani 1 1 d .
H6H2 H 0.3694 -0.1017 0.5936 0.043 Uiso 1 1 calc R
C6G3 C 0.9681(7) -0.2330(7) 0.7919(3) 0.0298(19) Uani 1 1 d .
H6G3 H 0.9070 -0.2433 0.8001 0.036 Uiso 1 1 calc R
C6H3 C 0.7005(7) -0.0824(7) 0.6559(3) 0.034(2) Uani 1 1 d .
H6H3 H 0.6951 -0.0767 0.6865 0.041 Uiso 1 1 calc R
C6G4 C 0.8745(7) -0.4221(6) 0.8181(3) 0.0298(18) Uani 1 1 d .
H6G4 H 0.8825 -0.4285 0.7875 0.036 Uiso 1 1 calc R
C6H4 C 0.5946(7) -0.2613(6) 0.6792(3) 0.0285(18) Uani 1 1 d .
H6H4 H 0.6569 -0.2531 0.6708 0.034 Uiso 1 1 calc R
C7A C 0.7005(7) 0.1520(7) 1.1072(3) 0.0268(17) Uani 1 1 d .
C7B C 0.6056(7) 0.5536(7) 1.2285(3) 0.0260(17) Uani 1 1 d .
C7C C 0.0000(8) 1.5781(7) 1.1939(3) 0.0314(19) Uani 1 1 d .
C7D C 0.2838(6) 1.0743(6) 1.2096(2) 0.0184(15) Uani 1 1 d .
C7E C 0.4450(6) 0.5830(6) 1.0829(3) 0.0199(15) Uani 1 1 d .
C7F C 0.0914(8) 1.1812(7) 1.0737(3) 0.0302(19) Uani 1 1 d .
C8A C 0.7511(7) 0.0503(7) 1.0976(3) 0.0310(18) Uani 1 1 d .
C8B C 0.6459(6) 0.4535(6) 1.2154(3) 0.0239(17) Uani 1 1 d .
C8C C 0.0419(7) 1.4817(7) 1.1807(3) 0.0295(18) Uani 1 1 d .
C8D C 0.3366(7) 0.9717(6) 1.1984(3) 0.0224(17) Uani 1 1 d .
C8E C 0.3965(6) 0.6827(6) 1.0955(2) 0.0176(15) Uani 1 1 d .
C8F C 0.1420(7) 1.0784(6) 1.0632(3) 0.0259(17) Uani 1 1 d .
C9A C 0.6746(6) 0.2096(5) 1.0169(2) 0.0250(14) Uani 1 1 d .
H9A H 0.6736 0.2630 0.9938 0.030 Uiso 1 1 calc R
C9B C 0.7208(6) 0.6046(5) 1.1596(2) 0.0219(14) Uani 1 1 d .
H9B H 0.7920 0.5702 1.1749 0.026 Uiso 1 1 calc R
C9C C 0.0930(7) 1.6447(6) 1.1193(3) 0.0331(17) Uani 1 1 d .
H9C H 0.1711 1.6156 1.1267 0.040 Uiso 1 1 calc R
C9D C 0.4007(6) 1.1274(6) 1.1423(2) 0.0246(15) Uani 1 1 d .
H9D H 0.4700 1.0971 1.1589 0.030 Uiso 1 1 calc R
C9E C 0.3866(6) 0.7524(6) 1.0074(2) 0.0273(16) Uani 1 1 d .
H9E H 0.3845 0.8097 0.9862 0.033 Uiso 1 1 calc R
C9F C 0.1416(8) 1.2485(7) 0.9876(3) 0.0376(19) Uani 1 1 d .
H9F H 0.2197 1.2311 0.9865 0.045 Uiso 1 1 calc R
C10A C 0.7833(6) 0.1100(6) 1.0104(3) 0.0361(19) Uani 1 1 d .
H10A H 0.7807 0.0917 0.9800 0.043 Uiso 1 1 calc R
C10B C 0.7069(6) 0.5230(5) 1.1331(2) 0.0213(14) Uani 1 1 d .
H10B H 0.6335 0.5553 1.1197 0.026 Uiso 1 1 calc R
C10C C 0.0739(7) 1.5620(5) 1.0973(3) 0.0274(15) Uani 1 1 d .
H10C H -0.0044 1.5899 1.0906 0.033 Uiso 1 1 calc R
C10D C 0.3948(6) 1.0414(5) 1.1176(2) 0.0222(14) Uani 1 1 d .
H10D H 0.3226 1.0680 1.1035 0.027 Uiso 1 1 calc R
C10E C 0.4958(6) 0.6565(6) 0.9995(2) 0.0285(15) Uani 1 1 d .
H10E H 0.4958 0.6430 0.9681 0.034 Uiso 1 1 calc R
C10F C 0.1280(7) 1.1519(7) 0.9750(3) 0.0351(18) Uani 1 1 d .
H10F H 0.0502 1.1683 0.9770 0.042 Uiso 1 1 calc R
C11A C 0.4104(9) -0.0217(8) 1.4080(3) 0.047(2) Uani 1 1 d .
H11A H 0.3465 0.0456 1.4074 0.070 Uiso 1 1 calc R
H11B H 0.4696 -0.0168 1.4224 0.070 Uiso 1 1 calc R
H11C H 0.3945 -0.0746 1.4242 0.070 Uiso 1 1 calc R
C11B C 0.3955(9) 0.3842(8) 1.5400(3) 0.048(3) Uani 1 1 d .
H11D H 0.3316 0.4489 1.5451 0.073 Uiso 1 1 calc R
H11E H 0.4599 0.3947 1.5422 0.073 Uiso 1 1 calc R
H11F H 0.3990 0.3294 1.5619 0.073 Uiso 1 1 calc R
C11C C -0.0190(9) 1.3101(9) 1.4686(4) 0.053(3) Uani 1 1 d .
H11G H 0.0023 1.3585 1.4810 0.079 Uiso 1 1 calc R
H11H H 0.0179 1.2895 1.4408 0.079 Uiso 1 1 calc R
H11I H 0.0005 1.2484 1.4890 0.079 Uiso 1 1 calc R
C11D C 0.2702(8) 0.8147(9) 1.4778(3) 0.050(2) Uani 1 1 d .
H11J H 0.2836 0.8719 1.4862 0.074 Uiso 1 1 calc R
H11K H 0.3007 0.7951 1.4488 0.074 Uiso 1 1 calc R
H11L H 0.3039 0.7549 1.4991 0.074 Uiso 1 1 calc R
C11E C 0.0943(8) 0.4924(8) 1.3915(3) 0.039(2) Uani 1 1 d .
H11M H 0.0375 0.5635 1.3928 0.058 Uiso 1 1 calc R
H11N H 0.1570 0.4839 1.4081 0.058 Uiso 1 1 calc R
H11O H 0.0680 0.4434 1.4041 0.058 Uiso 1 1 calc R
C11F C -0.2278(8) 1.0115(8) 1.3707(3) 0.041(2) Uani 1 1 d .
H11P H -0.2873 1.0818 1.3690 0.062 Uiso 1 1 calc R
H11Q H -0.1703 1.0092 1.3890 0.062 Uiso 1 1 calc R
H11R H -0.2536 0.9624 1.3836 0.062 Uiso 1 1 calc R
C12A C 0.5310(8) -0.2471(7) 1.3864(4) 0.043(2) Uani 1 1 d .
H12A H 0.5965 -0.3121 1.3839 0.064 Uiso 1 1 calc R
H12B H 0.4697 -0.2541 1.3752 0.064 Uiso 1 1 calc R
H12C H 0.5187 -0.2318 1.4172 0.064 Uiso 1 1 calc R
C12B C 0.5032(10) 0.1576(9) 1.5153(3) 0.061(3) Uani 1 1 d .
H12D H 0.5658 0.0959 1.5063 0.091 Uiso 1 1 calc R
H12E H 0.4391 0.1460 1.5147 0.091 Uiso 1 1 calc R
H12F H 0.5146 0.1708 1.5450 0.091 Uiso 1 1 calc R
C12C C -0.3063(9) 1.3407(11) 1.4324(4) 0.072(4) Uani 1 1 d .
H12G H -0.3255 1.2908 1.4201 0.108 Uiso 1 1 calc R
H12H H -0.3262 1.4019 1.4118 0.108 Uiso 1 1 calc R
H12I H -0.3447 1.3616 1.4599 0.108 Uiso 1 1 calc R
C12D C 0.0038(7) 0.7851(8) 1.4680(3) 0.042(2) Uani 1 1 d .
H12J H -0.0083 0.7273 1.4595 0.063 Uiso 1 1 calc R
H12K H -0.0387 0.8476 1.4491 0.063 Uiso 1 1 calc R
H12L H -0.0179 0.7979 1.4984 0.063 Uiso 1 1 calc R
C12E C 0.1813(7) 0.2753(7) 1.3599(3) 0.0294(18) Uani 1 1 d .
H12M H 0.2400 0.2052 1.3582 0.044 Uiso 1 1 calc R
H12N H 0.1192 0.2819 1.3435 0.044 Uiso 1 1 calc R
H12O H 0.1613 0.2875 1.3905 0.044 Uiso 1 1 calc R
C12F C -0.1255(8) 0.7848(7) 1.3434(3) 0.035(2) Uani 1 1 d .
H12P H -0.0644 0.7156 1.3434 0.052 Uiso 1 1 calc R
H12Q H -0.1831 0.7879 1.3251 0.052 Uiso 1 1 calc R
H12R H -0.1517 0.7985 1.3733 0.052 Uiso 1 1 calc R
C13A C 0.5777(8) 0.1944(8) 1.0085(3) 0.040(2) Uani 1 1 d .
H13A H 0.5127 0.2585 1.0131 0.060 Uiso 1 1 calc R
H13B H 0.5778 0.1379 1.0285 0.060 Uiso 1 1 calc R
H13C H 0.5791 0.1768 0.9783 0.060 Uiso 1 1 calc R
C13B C 0.7152(8) 0.6993(6) 1.1296(3) 0.034(2) Uani 1 1 d .
H13D H 0.7246 0.7481 1.1473 0.052 Uiso 1 1 calc R
H13E H 0.6451 0.7342 1.1149 0.052 Uiso 1 1 calc R
H13F H 0.7722 0.6753 1.1077 0.052 Uiso 1 1 calc R
C13C C 0.0602(9) 1.7464(8) 1.0903(3) 0.043(2) Uani 1 1 d .
H13G H 0.0740 1.7957 1.1059 0.065 Uiso 1 1 calc R
H13H H -0.0164 1.7762 1.0832 0.065 Uiso 1 1 calc R
H13I H 0.1022 1.7320 1.0633 0.065 Uiso 1 1 calc R
C13D C 0.3932(8) 1.2227(7) 1.1123(3) 0.038(2) Uani 1 1 d .
H13J H 0.3979 1.2736 1.1302 0.057 Uiso 1 1 calc R
H13K H 0.3245 1.2545 1.0966 0.057 Uiso 1 1 calc R
H13L H 0.4523 1.2000 1.0913 0.057 Uiso 1 1 calc R
C13E C 0.2870(7) 0.7405(7) 0.9984(3) 0.0373(19) Uani 1 1 d .
H13M H 0.2232 0.8047 1.0042 0.056 Uiso 1 1 calc R
H13N H 0.2866 0.6827 1.0174 0.056 Uiso 1 1 calc R
H13O H 0.2866 0.7263 0.9678 0.056 Uiso 1 1 calc R
C13F C 0.0784(13) 1.3469(9) 0.9542(4) 0.072(4) Uani 1 1 d .
H13P H 0.0882 1.4060 0.9626 0.109 Uiso 1 1 calc R
H13Q H 0.0018 1.3644 0.9547 0.109 Uiso 1 1 calc R
H13R H 0.1065 1.3305 0.9246 0.109 Uiso 1 1 calc R
C14A C 0.8836(8) 0.1292(9) 1.0123(5) 0.067(3) Uani 1 1 d .
H14A H 0.9482 0.0645 1.0080 0.100 Uiso 1 1 calc R
H14B H 0.8873 0.1530 1.0409 0.100 Uiso 1 1 calc R
H14C H 0.8789 0.1823 0.9893 0.100 Uiso 1 1 calc R
C14B C 0.7930(8) 0.4835(7) 1.0965(3) 0.033(2) Uani 1 1 d .
H14D H 0.7820 0.4331 1.0805 0.049 Uiso 1 1 calc R
H14E H 0.8649 0.4503 1.1096 0.049 Uiso 1 1 calc R
H14F H 0.7863 0.5424 1.0763 0.049 Uiso 1 1 calc R
C14C C 0.1395(8) 1.5307(7) 1.0544(3) 0.040(2) Uani 1 1 d .
H14G H 0.1256 1.4780 1.0416 0.059 Uiso 1 1 calc R
H14H H 0.2163 1.5026 1.0609 0.059 Uiso 1 1 calc R
H14I H 0.1179 1.5920 1.0337 0.059 Uiso 1 1 calc R
C14D C 0.4846(8) 1.0037(7) 1.0821(3) 0.033(2) Uani 1 1 d .
H14J H 0.4796 0.9494 1.0667 0.050 Uiso 1 1 calc R
H14K H 0.5552 0.9759 1.0962 0.050 Uiso 1 1 calc R
H14L H 0.4753 1.0623 1.0613 0.050 Uiso 1 1 calc R
C14E C 0.5980(6) 0.6744(6) 1.0061(3) 0.0354(19) Uani 1 1 d .
H14M H 0.6630 0.6109 1.0007 0.053 Uiso 1 1 calc R
H14N H 0.5995 0.6921 1.0361 0.053 Uiso 1 1 calc R
H14O H 0.5951 0.7314 0.9856 0.053 Uiso 1 1 calc R
C14F C 0.1688(11) 1.1201(10) 0.9275(3) 0.056(3) Uani 1 1 d .
H14P H 0.1585 1.0596 0.9215 0.084 Uiso 1 1 calc R
H14Q H 0.2452 1.1028 0.9252 0.084 Uiso 1 1 calc R
H14R H 0.1279 1.1781 0.9062 0.084 Uiso 1 1 calc R
C111 C 0.6235(6) 0.5284(6) 0.5826(2) 0.0210(16) Uani 1 1 d .
C112 C 0.9472(6) 0.0493(6) 0.8536(2) 0.0195(15) Uani 1 1 d .
C121 C 0.9789(5) 0.4839(5) 0.5851(2) 0.0229(14) Uani 1 1 d .
C122 C 0.6429(5) -0.0249(5) 0.8449(2) 0.0170(12) Uani 1 1 d .
C131 C 0.9248(6) 0.1733(7) 0.5865(3) 0.0269(17) Uani 1 1 d .
C132 C 0.6397(6) 0.3309(5) 0.8856(2) 0.0160(14) Uani 1 1 d .
C211 C 0.6184(7) 0.4498(6) 0.6192(3) 0.0254(17) Uani 1 1 d .
C212 C 0.9403(6) -0.0276(6) 0.8896(3) 0.0217(16) Uani 1 1 d .
C221 C 0.9236(6) 0.5261(6) 0.6291(3) 0.0243(15) Uani 1 1 d .
C222 C 0.5860(6) 0.0151(6) 0.8884(2) 0.0191(13) Uani 1 1 d .
C231 C 0.9842(6) 0.1717(6) 0.6290(3) 0.0213(16) Uani 1 1 d .
C232 C 0.5836(6) 0.3310(5) 0.8435(2) 0.0184(15) Uani 1 1 d .
C311 C 0.5169(7) 0.4577(7) 0.6327(2) 0.0273(17) Uani 1 1 d .
C312 C 1.0342(6) -0.1175(6) 0.9038(3) 0.0230(16) Uani 1 1 d .
C321 C 0.9433(5) 0.5987(6) 0.6495(2) 0.0186(15) Uani 1 1 d .
C322 C 0.5140(5) -0.0202(6) 0.9083(2) 0.0200(15) Uani 1 1 d .
C331 C 1.0614(6) 0.0756(6) 0.6494(2) 0.0237(16) Uani 1 1 d .
C332 C 0.5087(6) 0.4224(6) 0.8228(3) 0.0202(16) Uani 1 1 d .
C411 C 0.4174(6) 0.5516(6) 0.6213(2) 0.0220(16) Uani 1 1 d .
C412 C 1.1378(6) -0.1382(6) 0.8840(3) 0.0221(16) Uani 1 1 d .
C421 C 1.0225(6) 0.6333(6) 0.6316(2) 0.0196(15) Uiso 1 1 d .
C422 C 0.4922(6) -0.0980(7) 0.8889(3) 0.0243(17) Uani 1 1 d .
C431 C 1.0844(6) -0.0235(6) 0.6342(3) 0.0235(17) Uani 1 1 d .
C432 C 0.4847(6) 0.5231(5) 0.8403(3) 0.0202(15) Uani 1 1 d .
C511 C 0.4279(7) 0.6397(6) 0.5888(2) 0.0251(17) Uani 1 1 d .
C512 C 1.1454(6) -0.0507(6) 0.8517(3) 0.0239(17) Uani 1 1 d .
C521 C 1.0744(6) 0.5968(6) 0.5854(2) 0.0226(16) Uani 1 1 d .
C522 C 0.5453(6) -0.1365(6) 0.8433(3) 0.0234(16) Uani 1 1 d .
C531 C 1.0235(7) -0.0247(7) 0.5911(3) 0.0263(17) Uani 1 1 d .
C532 C 0.5482(6) 0.5212(5) 0.8820(2) 0.0189(15) Uani 1 1 d .
C611 C 0.5315(7) 0.6182(7) 0.5709(3) 0.0321(19) Uani 1 1 d .
C612 C 1.0462(6) 0.0424(5) 0.8403(3) 0.0202(15) Uani 1 1 d .
C621 C 1.0483(6) 0.5209(6) 0.5661(3) 0.0247(17) Uani 1 1 d .
C622 C 0.6209(6) -0.0988(6) 0.8256(2) 0.0230(16) Uani 1 1 d .
C631 C 0.9427(6) 0.0745(6) 0.5718(3) 0.0244(16) Uani 1 1 d .
C632 C 0.6232(6) 0.4238(5) 0.9024(2) 0.0186(15) Uani 1 1 d .
Cl1A Cl 0.50979(17) 0.35941(17) 0.66871(8) 0.0354(5) Uani 1 1 d .
Cl1B Cl 1.02576(17) -0.20709(17) 0.94456(8) 0.0388(5) Uani 1 1 d .
Cl2A Cl 0.54035(17) 0.71374(18) 0.53196(8) 0.0439(6) Uani 1 1 d .
Cl2B Cl 1.05542(18) 0.13948(17) 0.80376(8) 0.0363(5) Uani 1 1 d .
Cl3A Cl 0.88434(16) 0.64035(16) 0.69951(6) 0.0288(4) Uani 1 1 d .
Cl3B Cl 0.45809(17) 0.02292(18) 0.95931(7) 0.0330(5) Uani 1 1 d .
Cl4A Cl 1.10665(17) 0.48066(18) 0.51366(7) 0.0328(5) Uani 1 1 d .
Cl4B Cl 0.68582(15) -0.14782(14) 0.77503(6) 0.0256(4) Uani 1 1 d .
Cl5A Cl 1.12885(17) 0.07959(16) 0.69622(7) 0.0339(5) Uani 1 1 d .
Cl5B Cl 0.43916(17) 0.42337(15) 0.77587(7) 0.0292(4) Uani 1 1 d .
Cl6A Cl 0.87444(19) 0.07157(17) 0.52471(7) 0.0348(5) Uani 1 1 d .
Cl6B Cl 0.69547(16) 0.42383(14) 0.94843(6) 0.0262(4) Uani 1 1 d .
Fe1A Fe 0.84386(9) 0.38425(8) 0.60445(4) 0.0231(2) Uani 1 1 d .
Fe1B Fe 0.72191(8) 0.11503(8) 0.86754(4) 0.0208(2) Uani 1 1 d .
K1A K 1.1802(2) -0.2653(2) 0.61607(11) 0.0660(7) Uani 1 1 d .
K1B K 0.3867(2) 0.7625(2) 0.85867(10) 0.0626(7) Uani 1 1 d .
O2W O 0.8139(9) 0.6593(7) 0.5055(4) 0.092(3) Uani 1 1 d .
O4W O 0.7079(6) 0.8163(6) 0.4469(2) 0.060(2) Uani 1 1 d .
O6W O 0.7495(9) -0.1521(11) 0.9682(3) 0.109(4) Uani 1 1 d .
O111 O 0.7231(4) 0.5017(5) 0.56785(18) 0.0286(13) Uani 1 1 d .
O112 O 0.8543(4) 0.1190(4) 0.83789(18) 0.0249(12) Uani 1 1 d .
O121 O 0.9534(4) 0.4175(4) 0.56836(18) 0.0262(12) Uani 1 1 d .
O122 O 0.7082(4) 0.0130(4) 0.82959(17) 0.0217(11) Uani 1 1 d .
O131 O 0.8659(4) 0.2628(4) 0.56741(18) 0.0239(12) Uani 1 1 d .
O132 O 0.7000(4) 0.2369(4) 0.90402(17) 0.0227(11) Uani 1 1 d .
O211 O 0.7120(4) 0.3783(4) 0.63349(18) 0.0237(12) Uani 1 1 d .
O212 O 0.8445(4) -0.0025(4) 0.90536(18) 0.0219(11) Uani 1 1 d .
O221 O 0.8582(5) 0.4864(4) 0.64357(18) 0.0257(12) Uani 1 1 d .
O222 O 0.6113(4) 0.0835(4) 0.90456(18) 0.0213(11) Uani 1 1 d .
O231 O 0.9555(4) 0.2629(4) 0.64212(19) 0.0253(12) Uani 1 1 d .
O232 O 0.6120(4) 0.2366(4) 0.82949(18) 0.0254(12) Uani 1 1 d .
O411 O 0.3279(5) 0.5686(5) 0.6365(2) 0.0307(13) Uani 1 1 d .
O412 O 1.2228(4) -0.2196(4) 0.8930(2) 0.0310(13) Uani 1 1 d .
O421 O 1.0512(4) 0.6892(4) 0.65017(19) 0.0285(12) Uani 1 1 d .
O422 O 0.4353(4) -0.1359(5) 0.90659(19) 0.0294(13) Uani 1 1 d .
O431 O 1.1500(5) -0.1105(4) 0.65091(19) 0.0300(13) Uani 1 1 d .
O432 O 0.4181(4) 0.6093(4) 0.8223(2) 0.0270(13) Uani 1 1 d .
O511 O 0.3421(5) 0.7217(5) 0.5816(2) 0.0359(15) Uani 1 1 d .
O512 O 1.2383(4) -0.0686(5) 0.8374(2) 0.0306(13) Uani 1 1 d .
O521 O 1.1337(5) 0.6362(5) 0.56825(19) 0.0293(13) Uani 1 1 d .
O522 O 0.5203(4) -0.1981(4) 0.82536(17) 0.0242(12) Uani 1 1 d .
O531 O 1.0471(5) -0.1103(5) 0.57722(19) 0.0307(13) Uani 1 1 d .
O532 O 0.5217(4) 0.6109(4) 0.89650(18) 0.0234(12) Uani 1 1 d .
P1G P 1.08994(16) -0.44771(15) 0.81677(7) 0.0225(4) Uani 1 1 d .
P1H P 0.48252(16) -0.04753(15) 0.65829(6) 0.0230(4) Uani 1 1 d .
S1A S 0.4559(2) 0.06274(17) 1.33394(8) 0.0435(6) Uani 1 1 d .
S1B S 0.3670(2) 0.46944(18) 1.45714(8) 0.0422(6) Uani 1 1 d .
S1C S -0.1885(2) 1.48741(16) 1.42485(7) 0.0410(6) Uani 1 1 d .
S1D S 0.0705(2) 0.97125(17) 1.44178(7) 0.0434(6) Uani 1 1 d .
S1E S 0.16735(18) 0.57253(16) 1.32266(7) 0.0317(5) Uani 1 1 d .
S1F S -0.1494(2) 1.08597(16) 1.30289(8) 0.0355(5) Uani 1 1 d .
S2A S 0.57514(19) -0.19682(16) 1.30174(7) 0.0353(5) Uani 1 1 d .
S2B S 0.47345(19) 0.21082(17) 1.42812(8) 0.0350(5) Uani 1 1 d .
S2C S -0.10550(19) 1.22747(16) 1.39371(7) 0.0337(5) Uani 1 1 d .
S2D S 0.1822(2) 0.71115(16) 1.40943(7) 0.0341(5) Uani 1 1 d .
S2E S 0.25817(17) 0.32125(15) 1.28309(6) 0.0308(5) Uani 1 1 d .
S2F S -0.03273(19) 0.82650(16) 1.26958(7) 0.0330(5) Uani 1 1 d .
S3A S 0.56600(17) 0.10824(15) 1.25540(6) 0.0288(4) Uani 1 1 d .
S3B S 0.44137(19) 0.51312(16) 1.36805(7) 0.0323(5) Uani 1 1 d .
S3C S -0.18056(16) 1.53923(14) 1.32847(7) 0.0307(5) Uani 1 1 d .
S3D S 0.13005(17) 1.02338(15) 1.35035(7) 0.0269(4) Uani 1 1 d .
S3E S 0.26760(17) 0.62067(15) 1.24187(7) 0.0256(4) Uani 1 1 d .
S3F S -0.05945(17) 1.13422(15) 1.21856(7) 0.0290(5) Uani 1 1 d .
S4A S 0.67697(18) -0.11381(15) 1.23053(7) 0.0315(5) Uani 1 1 d .
S4B S 0.53024(17) 0.29392(15) 1.34166(7) 0.0291(4) Uani 1 1 d .
S4C S -0.10366(19) 1.32259(16) 1.30228(7) 0.0324(5) Uani 1 1 d .
S4D S 0.23104(19) 0.80215(15) 1.32513(7) 0.0296(5) Uani 1 1 d .
S4E S 0.35975(16) 0.40407(15) 1.21185(6) 0.0249(4) Uani 1 1 d .
S4F S 0.04585(17) 0.91438(15) 1.19279(7) 0.0281(4) Uani 1 1 d .
S5A S 0.66624(18) 0.17902(15) 1.16394(7) 0.0291(5) Uani 1 1 d .
S5B S 0.53203(17) 0.58097(15) 1.27729(7) 0.0283(4) Uani 1 1 d .
S5C S -0.08651(17) 1.60710(15) 1.24077(7) 0.0296(5) Uani 1 1 d .
S5D S 0.20049(17) 1.09907(16) 1.25683(7) 0.0283(5) Uani 1 1 d .
S5E S 0.34137(17) 0.70260(15) 1.14894(6) 0.0252(4) Uani 1 1 d .
S5F S 0.02128(18) 1.20895(16) 1.12397(7) 0.0326(5) Uani 1 1 d .
S6A S 0.77485(15) -0.04512(15) 1.14285(7) 0.0295(4) Uani 1 1 d .
S6B S 0.62232(18) 0.36258(15) 1.24980(7) 0.0275(4) Uani 1 1 d .
S6C S -0.00115(18) 1.39095(15) 1.20958(6) 0.0293(5) Uani 1 1 d .
S6D S 0.30945(17) 0.87834(16) 1.23152(6) 0.0267(4) Uani 1 1 d .
S6E S 0.44294(17) 0.48377(15) 1.12110(7) 0.0257(4) Uani 1 1 d .
S6F S 0.1279(2) 0.98625(16) 1.10174(8) 0.0356(5) Uani 1 1 d .
S7A S 0.6707(2) 0.26563(16) 1.07030(7) 0.0363(5) Uani 1 1 d .
S7B S 0.61400(18) 0.66475(15) 1.20019(7) 0.0316(5) Uani 1 1 d .
S7C S 0.0126(2) 1.68931(17) 1.16984(8) 0.0410(6) Uani 1 1 d .
S7D S 0.28627(17) 1.18572(14) 1.18192(7) 0.0312(5) Uani 1 1 d .
S7E S 0.38442(18) 0.79793(15) 1.06337(7) 0.0290(5) Uani 1 1 d .
S7F S 0.0892(3) 1.2923(2) 1.04255(9) 0.0670(10) Uani 1 1 d .
S8A S 0.7930(2) -0.00427(16) 1.04677(7) 0.0425(6) Uani 1 1 d .
S8B S 0.72663(17) 0.40300(15) 1.16794(7) 0.0296(5) Uani 1 1 d .
S8C S 0.11941(19) 1.43646(16) 1.13229(7) 0.0360(5) Uani 1 1 d .
S8D S 0.42290(16) 0.92101(15) 1.15351(7) 0.0313(5) Uani 1 1 d .
S8E S 0.50777(18) 0.53621(15) 1.03210(7) 0.0306(5) Uani 1 1 d .
S8F S 0.2063(2) 1.03541(18) 1.01294(7) 0.0381(5) Uani 1 1 d .
O1W O 0.7794(12) 0.2609(15) 0.7387(5) 0.136(4) Uani 1 1 d .
O5W O 0.7931(11) 0.1167(14) 0.7012(5) 0.182(6) Uani 1 1 d .
O7W O 0.8300(9) -0.2663(11) 1.0067(4) 0.155(5) Uani 1 1 d .

loop_
_atom_site_aniso_label
_atom_site_aniso_U_11
_atom_site_aniso_U_22
_atom_site_aniso_U_33
_atom_site_aniso_U_23
_atom_site_aniso_U_13
_atom_site_aniso_U_12
C1A 0.026(4) 0.034(5) 0.044(5) -0.003(4) -0.002(3) -0.013(4)
C1B 0.036(5) 0.038(5) 0.036(4) 0.000(3) 0.003(4) -0.018(4)
C1C 0.062(6) 0.036(5) 0.022(3) 0.005(3) -0.003(4) -0.026(4)
C1D 0.055(5) 0.035(5) 0.024(4) -0.003(3) 0.007(4) -0.017(4)
C1E 0.018(3) 0.025(4) 0.028(4) 0.002(3) 0.000(3) -0.007(3)
C1F 0.023(4) 0.033(4) 0.041(4) 0.006(3) -0.006(3) -0.014(3)
C1G1 0.014(4) 0.018(4) 0.033(4) 0.001(3) -0.003(3) 0.006(3)
C1H1 0.022(4) 0.022(4) 0.029(4) -0.001(3) -0.003(3) -0.002(3)
C1G2 0.026(4) 0.024(4) 0.030(4) 0.003(3) -0.006(3) -0.006(3)
C1H2 0.027(4) 0.037(5) 0.030(4) 0.006(3) -0.004(3) -0.014(4)
C1G3 0.033(4) 0.019(4) 0.027(4) 0.002(3) -0.002(3) -0.012(3)
C1H3 0.024(4) 0.017(4) 0.028(4) 0.002(3) 0.003(3) -0.005(3)
C1G4 0.024(4) 0.016(4) 0.035(4) 0.001(3) -0.004(3) -0.014(3)
C1H4 0.014(4) 0.023(4) 0.034(4) -0.001(3) -0.002(3) -0.003(3)
C2A 0.042(4) 0.025(4) 0.027(3) 0.001(3) -0.007(3) -0.019(3)
C2B 0.037(5) 0.033(4) 0.041(4) 0.008(3) -0.002(4) -0.018(4)
C2C 0.044(5) 0.039(5) 0.037(4) 0.005(4) 0.004(4) -0.019(4)
C2D 0.046(5) 0.039(5) 0.021(3) -0.005(3) 0.010(3) -0.022(4)
C2E 0.018(3) 0.010(3) 0.038(4) -0.005(3) 0.007(3) -0.004(3)
C2F 0.029(4) 0.017(3) 0.026(3) 0.000(3) 0.000(3) -0.008(3)
C2G1 0.032(4) 0.040(5) 0.032(4) -0.002(4) -0.006(3) -0.018(4)
C2H1 0.033(5) 0.033(5) 0.036(4) 0.001(4) -0.002(4) -0.010(4)
C2G2 0.062(6) 0.015(4) 0.045(5) -0.004(4) 0.013(4) -0.023(4)
C2G3 0.010(3) 0.027(4) 0.041(4) -0.013(4) 0.005(3) -0.003(3)
C2H2 0.037(5) 0.034(5) 0.033(4) 0.004(4) -0.010(4) -0.002(4)
C2G4 0.033(4) 0.014(4) 0.033(4) 0.000(3) 0.001(3) -0.009(3)
C2H3 0.027(5) 0.046(6) 0.034(5) -0.003(4) -0.006(4) -0.015(4)
C2H4 0.035(5) 0.027(4) 0.036(5) 0.002(4) 0.005(4) -0.014(4)
C3A 0.041(5) 0.010(4) 0.037(4) 0.008(3) -0.012(4) -0.014(3)
C3B 0.015(4) 0.026(5) 0.044(5) -0.005(4) 0.005(3) -0.003(3)
C3C 0.024(4) 0.016(4) 0.035(4) -0.007(3) -0.002(3) -0.003(3)
C3D 0.035(4) 0.025(4) 0.021(4) -0.005(3) 0.000(3) -0.014(4)
C3E 0.016(3) 0.021(4) 0.022(4) -0.004(3) 0.006(3) -0.009(3)
C3F 0.025(4) 0.017(4) 0.032(4) -0.006(3) 0.000(3) -0.011(3)
C3G1 0.037(5) 0.071(7) 0.044(5) 0.004(5) -0.015(4) -0.030(5)
C3G2 0.087(8) 0.012(4) 0.049(5) -0.009(4) 0.010(5) -0.029(5)
C3H1 0.054(6) 0.027(5) 0.042(5) -0.002(4) -0.005(4) -0.018(4)
C3H2 0.041(5) 0.039(5) 0.044(5) 0.022(4) -0.005(4) 0.002(4)
C3G3 0.040(5) 0.029(5) 0.029(4) -0.003(3) 0.003(4) -0.019(4)
C3G4 0.052(6) 0.025(5) 0.045(5) -0.008(4) 0.006(5) -0.010(4)
C3H3 0.035(5) 0.039(5) 0.033(5) -0.008(4) 0.002(4) -0.017(4)
C3H4 0.029(5) 0.043(6) 0.055(6) -0.023(5) 0.021(4) -0.026(4)
C4A 0.027(4) 0.020(4) 0.026(4) 0.002(3) -0.010(3) -0.006(3)
C4B 0.021(4) 0.016(4) 0.031(4) -0.003(3) -0.002(3) -0.006(3)
C4C 0.030(4) 0.008(3) 0.036(4) 0.006(3) -0.011(3) -0.010(3)
C4D 0.025(4) 0.029(4) 0.020(4) -0.001(3) -0.002(3) -0.007(3)
C4E 0.033(4) 0.016(4) 0.031(4) 0.003(3) -0.007(3) -0.014(3)
C4F 0.030(4) 0.015(4) 0.026(4) 0.006(3) -0.007(3) -0.012(3)
C4G1 0.030(5) 0.063(7) 0.037(5) 0.022(5) -0.016(4) -0.010(5)
C4H1 0.048(6) 0.025(5) 0.035(5) 0.000(4) -0.015(4) -0.004(4)
C4G2 0.045(6) 0.031(5) 0.044(5) -0.016(4) 0.005(4) -0.010(4)
C4H2 0.032(5) 0.054(7) 0.044(5) -0.001(5) -0.005(4) 0.003(4)
C4G3 0.046(5) 0.009(4) 0.046(5) -0.007(3) 0.009(4) -0.018(4)
C4H3 0.014(4) 0.028(5) 0.056(6) 0.004(4) 0.008(4) -0.004(3)
C4G4 0.042(5) 0.019(4) 0.043(5) 0.001(4) 0.011(4) -0.011(4)
C4H4 0.057(6) 0.042(6) 0.037(5) -0.003(4) 0.005(4) -0.034(5)
C5A 0.030(4) 0.019(4) 0.032(4) 0.004(3) -0.012(3) -0.007(3)
C5B 0.036(4) 0.008(3) 0.036(4) -0.002(3) -0.002(3) -0.010(3)
C5C 0.025(4) 0.021(4) 0.041(5) -0.005(4) -0.009(3) -0.008(3)
C5D 0.032(4) 0.017(4) 0.027(4) -0.004(3) 0.000(3) -0.014(3)
C5E 0.022(4) 0.015(4) 0.026(4) -0.003(3) 0.000(3) -0.003(3)
C5F 0.031(4) 0.014(4) 0.033(4) -0.001(3) 0.000(3) -0.005(3)
C5G1 0.032(5) 0.026(5) 0.054(6) 0.017(4) 0.000(4) 0.008(4)
C5H1 0.029(4) 0.024(4) 0.026(4) -0.006(3) 0.001(3) 0.002(3)
C5G2 0.043(5) 0.046(6) 0.028(4) 0.002(4) -0.001(4) -0.015(5)
C5H2 0.047(6) 0.102(10) 0.025(4) -0.006(5) -0.017(4) -0.033(6)
C5G3 0.034(5) 0.026(5) 0.045(5) 0.001(4) 0.007(4) -0.012(4)
C5H3 0.017(4) 0.030(5) 0.056(6) -0.003(4) 0.001(4) -0.010(3)
C5G4 0.043(5) 0.038(5) 0.043(5) 0.009(4) -0.005(4) -0.023(4)
C5H4 0.036(5) 0.020(4) 0.045(5) 0.005(4) -0.015(4) -0.006(4)
C6A 0.024(4) 0.005(3) 0.029(4) 0.002(3) -0.004(3) -0.001(3)
C6B 0.023(4) 0.020(4) 0.031(4) 0.004(3) -0.001(3) -0.010(3)
C6C 0.040(5) 0.007(3) 0.027(4) -0.003(3) -0.008(3) -0.008(3)
C6D 0.023(4) 0.014(4) 0.026(4) -0.010(3) -0.002(3) -0.009(3)
C6E 0.021(4) 0.011(4) 0.022(4) -0.003(3) 0.003(3) -0.001(3)
C6F 0.029(4) 0.030(5) 0.030(4) 0.002(3) 0.006(3) -0.010(4)
C6G1 0.027(4) 0.023(4) 0.040(4) 0.002(3) 0.003(3) -0.001(3)
C6H1 0.025(4) 0.025(4) 0.031(4) 0.000(3) -0.003(3) -0.008(4)
C6G2 0.022(4) 0.033(5) 0.036(4) -0.001(4) -0.001(3) -0.011(4)
C6H2 0.030(4) 0.040(5) 0.037(5) -0.001(4) -0.002(4) -0.013(4)
C6G3 0.017(4) 0.020(4) 0.039(5) 0.002(3) -0.002(3) 0.003(3)
C6H3 0.023(4) 0.042(5) 0.029(4) 0.007(4) 0.005(3) -0.008(4)
C6G4 0.032(5) 0.022(4) 0.040(4) 0.005(3) -0.006(4) -0.016(4)
C6H4 0.029(4) 0.018(4) 0.046(5) -0.001(3) -0.002(4) -0.018(3)
C7A 0.024(4) 0.023(4) 0.029(4) -0.011(3) 0.004(3) -0.005(3)
C7B 0.031(4) 0.018(4) 0.032(4) -0.007(3) 0.005(3) -0.013(3)
C7C 0.050(5) 0.021(4) 0.023(4) -0.003(3) -0.002(3) -0.015(4)
C7D 0.024(4) 0.016(4) 0.013(3) -0.003(3) 0.006(3) -0.007(3)
C7E 0.022(4) 0.011(3) 0.027(4) -0.006(3) 0.008(3) -0.006(3)
C7F 0.043(5) 0.035(5) 0.022(4) -0.007(3) 0.006(3) -0.026(4)
C8A 0.027(4) 0.026(4) 0.031(4) 0.004(3) -0.002(3) -0.005(3)
C8B 0.021(4) 0.011(4) 0.034(4) 0.002(3) -0.002(3) -0.002(3)
C8C 0.038(5) 0.021(4) 0.025(4) 0.003(3) -0.005(3) -0.009(4)
C8D 0.032(4) 0.006(3) 0.022(4) 0.001(3) -0.007(3) -0.001(3)
C8E 0.015(3) 0.011(3) 0.026(4) 0.000(3) 0.009(3) -0.006(3)
C8F 0.037(5) 0.020(4) 0.023(4) 0.004(3) 0.001(3) -0.015(4)
C9A 0.029(4) 0.017(3) 0.025(3) 0.001(3) 0.003(3) -0.008(3)
C9B 0.024(4) 0.019(3) 0.022(3) 0.000(3) -0.004(3) -0.009(3)
C9C 0.035(4) 0.028(4) 0.037(4) 0.000(3) -0.007(3) -0.014(3)
C9D 0.017(3) 0.027(4) 0.029(3) -0.004(3) 0.007(3) -0.008(3)
C9E 0.036(4) 0.021(4) 0.027(3) 0.004(3) -0.006(3) -0.015(3)
C9F 0.052(5) 0.035(5) 0.031(4) 0.003(3) 0.003(4) -0.026(4)
C10A 0.020(4) 0.029(4) 0.045(5) -0.001(3) 0.002(3) 0.002(3)
C10B 0.021(3) 0.009(3) 0.031(3) -0.001(3) -0.003(3) -0.003(3)
C10C 0.035(4) 0.014(3) 0.036(4) 0.001(3) -0.002(3) -0.013(3)
C10D 0.026(4) 0.014(3) 0.024(3) 0.004(3) -0.003(3) -0.007(3)
C10E 0.034(4) 0.024(4) 0.024(3) -0.006(3) 0.004(3) -0.009(3)
C10F 0.037(5) 0.032(4) 0.036(4) -0.007(3) 0.002(4) -0.014(4)
C11A 0.045(5) 0.041(6) 0.052(6) 0.011(4) 0.005(4) -0.019(4)
C11B 0.054(6) 0.038(6) 0.040(5) 0.009(4) 0.001(4) -0.011(5)
C11C 0.067(7) 0.049(6) 0.049(6) 0.002(5) -0.029(5) -0.032(6)
C11D 0.049(6) 0.066(7) 0.046(5) -0.015(5) 0.000(4) -0.036(5)
C11E 0.052(6) 0.045(6) 0.024(4) -0.014(4) 0.015(4) -0.024(5)
C11F 0.035(5) 0.033(5) 0.037(5) 0.000(4) 0.015(4) 0.001(4)
C12A 0.047(5) 0.018(4) 0.060(6) -0.002(4) 0.004(5) -0.013(4)
C12B 0.061(7) 0.056(7) 0.034(5) 0.012(5) 0.009(5) -0.003(6)
C12C 0.044(6) 0.108(10) 0.076(8) -0.002(7) -0.004(6) -0.046(7)
C12D 0.032(5) 0.040(5) 0.044(5) 0.002(4) 0.008(4) -0.008(4)
C12E 0.037(5) 0.020(4) 0.034(4) -0.001(3) 0.014(4) -0.016(4)
C12F 0.041(5) 0.025(4) 0.028(4) 0.000(3) -0.004(4) -0.005(4)
C13A 0.036(5) 0.044(6) 0.032(4) 0.005(4) -0.002(4) -0.012(4)
C13B 0.053(5) 0.014(4) 0.044(5) -0.002(3) 0.014(4) -0.024(4)
C13C 0.067(7) 0.035(5) 0.037(5) -0.006(4) 0.007(4) -0.031(5)
C13D 0.049(6) 0.021(5) 0.046(5) -0.007(4) 0.002(4) -0.017(4)
C13E 0.048(5) 0.029(4) 0.038(4) -0.002(3) -0.007(4) -0.019(4)
C13F 0.123(11) 0.027(6) 0.067(8) 0.011(5) 0.020(7) -0.037(7)
C14A 0.037(6) 0.053(7) 0.104(10) 0.007(6) -0.005(6) -0.016(5)
C14B 0.040(5) 0.015(4) 0.041(5) -0.011(3) 0.005(4) -0.008(4)
C14C 0.056(6) 0.029(5) 0.033(4) -0.008(4) 0.015(4) -0.018(4)
C14D 0.043(5) 0.016(4) 0.046(5) -0.003(4) 0.014(4) -0.019(4)
C14E 0.020(4) 0.025(4) 0.060(5) -0.006(4) -0.001(4) -0.008(3)
C14F 0.086(8) 0.062(8) 0.026(5) -0.016(5) -0.001(5) -0.037(7)
C111 0.036(4) 0.008(3) 0.023(3) 0.008(3) -0.005(3) -0.015(3)
C112 0.012(3) 0.012(3) 0.021(3) -0.006(3) 0.001(3) 0.007(3)
C121 0.009(3) 0.011(3) 0.037(4) 0.002(3) 0.001(3) 0.006(2)
C122 0.012(3) 0.018(3) 0.020(3) 0.004(2) -0.003(2) -0.007(2)
C131 0.017(4) 0.038(5) 0.032(4) -0.004(4) 0.006(3) -0.017(3)
C132 0.021(4) 0.003(3) 0.023(3) -0.003(3) -0.002(3) -0.004(3)
C211 0.038(5) 0.019(4) 0.025(4) -0.001(3) -0.006(3) -0.017(3)
C212 0.010(3) 0.020(4) 0.030(4) -0.008(3) -0.005(3) 0.000(3)
C221 0.019(3) 0.011(3) 0.026(3) -0.002(3) 0.002(3) 0.008(3)
C222 0.018(3) 0.020(3) 0.022(3) -0.002(3) -0.003(2) -0.010(3)
C231 0.011(3) 0.020(4) 0.030(4) -0.006(3) 0.001(3) -0.003(3)
C232 0.025(4) 0.007(3) 0.025(4) -0.009(3) 0.007(3) -0.008(3)
C311 0.037(5) 0.026(4) 0.019(3) 0.000(3) 0.001(3) -0.015(4)
C312 0.012(3) 0.015(4) 0.043(4) 0.001(3) -0.002(3) -0.007(3)
C321 0.013(3) 0.018(4) 0.020(3) -0.004(3) 0.003(3) -0.002(3)
C322 0.011(3) 0.020(4) 0.019(3) -0.001(3) 0.005(3) 0.002(3)
C331 0.023(4) 0.022(4) 0.023(4) -0.005(3) 0.003(3) -0.006(3)
C332 0.015(3) 0.013(4) 0.032(4) -0.008(3) -0.003(3) -0.005(3)
C411 0.023(4) 0.016(4) 0.024(4) -0.001(3) -0.006(3) -0.006(3)
C412 0.014(3) 0.010(3) 0.035(4) -0.008(3) 0.001(3) 0.001(3)
C422 0.014(4) 0.030(4) 0.028(4) -0.007(3) 0.000(3) -0.008(3)
C431 0.007(3) 0.029(4) 0.028(4) -0.003(3) -0.002(3) -0.002(3)
C432 0.027(4) 0.007(3) 0.031(4) -0.004(3) -0.002(3) -0.011(3)
C511 0.032(4) 0.024(4) 0.022(4) 0.004(3) -0.003(3) -0.015(4)
C512 0.017(4) 0.026(4) 0.032(4) -0.006(3) 0.001(3) -0.012(3)
C521 0.024(4) 0.013(4) 0.026(4) 0.005(3) -0.004(3) -0.005(3)
C522 0.010(3) 0.011(3) 0.034(4) -0.001(3) -0.006(3) 0.008(2)
C531 0.034(4) 0.028(5) 0.025(4) -0.005(3) 0.004(3) -0.021(4)
C532 0.016(3) 0.009(3) 0.026(4) -0.005(3) 0.004(3) 0.000(3)
C611 0.039(5) 0.030(5) 0.025(4) 0.007(3) 0.004(3) -0.015(4)
C612 0.015(3) 0.009(3) 0.035(4) -0.002(3) 0.002(3) -0.003(3)
C621 0.020(4) 0.025(4) 0.028(4) -0.013(3) 0.006(3) -0.007(3)
C622 0.022(4) 0.016(4) 0.021(3) -0.005(3) 0.002(3) 0.000(3)
C631 0.028(4) 0.018(4) 0.025(4) 0.001(3) 0.000(3) -0.009(3)
C632 0.022(4) 0.009(3) 0.022(3) -0.005(3) 0.000(3) -0.003(3)
Cl1A 0.0340(11) 0.0275(11) 0.0430(12) 0.0122(9) 0.0014(9) -0.0147(9)
Cl1B 0.0279(11) 0.0328(12) 0.0486(12) 0.0203(10) -0.0026(9) -0.0111(9)
Cl2A 0.0286(11) 0.0314(12) 0.0597(14) 0.0232(11) 0.0012(10) -0.0074(9)
Cl2B 0.0356(12) 0.0309(12) 0.0401(11) 0.0098(9) 0.0029(9) -0.0150(10)
Cl3A 0.0301(10) 0.0310(11) 0.0232(9) -0.0054(8) 0.0025(7) -0.0114(8)
Cl3B 0.0305(11) 0.0389(12) 0.0304(10) -0.0153(9) 0.0126(8) -0.0150(9)
Cl4A 0.0350(11) 0.0366(12) 0.0319(10) -0.0130(9) 0.0118(8) -0.0195(9)
Cl4B 0.0266(10) 0.0205(9) 0.0241(8) -0.0056(7) 0.0014(7) -0.0051(8)
Cl5A 0.0333(11) 0.0227(10) 0.0422(11) -0.0065(9) -0.0112(9) -0.0080(9)
Cl5B 0.0357(11) 0.0191(10) 0.0313(10) -0.0042(8) -0.0121(8) -0.0095(8)
Cl6A 0.0534(13) 0.0259(11) 0.0261(9) 0.0004(8) -0.0104(9) -0.0181(10)
Cl6B 0.0330(10) 0.0182(9) 0.0266(9) -0.0032(7) -0.0070(8) -0.0099(8)
Fe1A 0.0214(6) 0.0139(5) 0.0318(6) -0.0020(4) 0.0004(4) -0.0060(4)
Fe1B 0.0187(5) 0.0108(5) 0.0301(6) -0.0033(4) -0.0001(4) -0.0039(4)
K1A 0.0596(16) 0.0590(17) 0.0767(18) -0.0031(14) -0.0026(14) -0.0243(14)
K1B 0.0636(17) 0.0475(15) 0.0760(18) -0.0072(13) -0.0014(14) -0.0237(13)
O2W 0.106(8) 0.048(5) 0.118(9) 0.008(5) -0.012(7) -0.031(5)
O4W 0.069(5) 0.055(5) 0.047(4) 0.039(4) -0.028(4) -0.026(4)
O6W 0.090(7) 0.166(12) 0.057(6) 0.022(7) -0.019(5) -0.049(8)
O111 0.019(3) 0.033(3) 0.027(3) 0.000(2) 0.003(2) -0.005(2)
O112 0.024(3) 0.014(3) 0.030(3) 0.002(2) -0.002(2) -0.003(2)
O121 0.028(3) 0.025(3) 0.027(3) -0.007(2) 0.004(2) -0.013(2)
O122 0.017(3) 0.016(3) 0.027(3) -0.006(2) 0.003(2) -0.002(2)
O131 0.023(3) 0.018(3) 0.030(3) -0.003(2) 0.000(2) -0.009(2)
O132 0.024(3) 0.010(2) 0.028(3) 0.001(2) -0.008(2) -0.001(2)
O211 0.019(3) 0.017(3) 0.032(3) 0.004(2) 0.002(2) -0.006(2)
O212 0.025(3) 0.010(2) 0.034(3) 0.002(2) 0.000(2) -0.012(2)
O221 0.035(3) 0.015(3) 0.031(3) -0.002(2) 0.006(2) -0.015(2)
O222 0.016(3) 0.015(3) 0.031(3) -0.009(2) 0.003(2) -0.005(2)
O231 0.020(3) 0.016(3) 0.039(3) -0.008(2) -0.002(2) -0.006(2)
O232 0.027(3) 0.016(3) 0.032(3) -0.009(2) -0.005(2) -0.007(2)
O411 0.027(3) 0.027(3) 0.037(3) 0.008(3) -0.001(3) -0.013(3)
O412 0.019(3) 0.021(3) 0.051(4) 0.001(3) -0.001(3) -0.009(2)
O421 0.028(3) 0.018(3) 0.039(3) -0.007(2) 0.004(2) -0.010(2)
O422 0.026(3) 0.035(4) 0.035(3) -0.005(3) 0.008(2) -0.021(3)
O431 0.027(3) 0.021(3) 0.037(3) -0.004(3) -0.008(3) -0.004(2)
O432 0.025(3) 0.016(3) 0.041(3) -0.003(2) -0.006(2) -0.009(2)
O511 0.023(3) 0.026(3) 0.043(4) 0.007(3) 0.004(3) 0.001(3)
O512 0.014(3) 0.026(3) 0.047(4) -0.003(3) 0.003(2) -0.005(2)
O521 0.033(3) 0.024(3) 0.033(3) -0.010(2) 0.007(2) -0.014(3)
O522 0.029(3) 0.014(3) 0.029(3) -0.002(2) -0.003(2) -0.009(2)
O531 0.035(3) 0.023(3) 0.030(3) -0.011(2) -0.003(2) -0.007(3)
O532 0.025(3) 0.010(3) 0.035(3) -0.006(2) 0.004(2) -0.007(2)
P1G 0.0204(10) 0.0136(9) 0.0288(10) -0.0003(8) -0.0007(8) -0.0036(8)
P1H 0.0213(10) 0.0182(10) 0.0245(9) 0.0002(8) -0.0024(8) -0.0046(8)
S1A 0.0509(14) 0.0165(11) 0.0486(13) 0.0026(9) 0.0145(11) -0.0038(10)
S1B 0.0510(15) 0.0230(12) 0.0372(12) -0.0035(10) 0.0116(11) -0.0035(10)
S1C 0.0602(15) 0.0223(11) 0.0346(11) -0.0070(9) 0.0039(10) -0.0125(10)
S1D 0.0737(18) 0.0231(11) 0.0277(11) -0.0085(9) 0.0212(11) -0.0168(11)
S1E 0.0494(13) 0.0191(10) 0.0285(10) -0.0069(8) 0.0131(9) -0.0169(9)
S1F 0.0498(14) 0.0180(10) 0.0398(12) -0.0087(9) 0.0137(10) -0.0159(10)
S2A 0.0529(14) 0.0201(10) 0.0357(11) 0.0009(9) -0.0050(10) -0.0187(10)
S2B 0.0461(13) 0.0175(10) 0.0406(12) -0.0017(9) 0.0061(10) -0.0141(9)
S2C 0.0468(13) 0.0207(10) 0.0335(10) 0.0025(8) -0.0035(9) -0.0154(9)
S2D 0.0567(15) 0.0204(11) 0.0274(10) -0.0040(8) 0.0087(10) -0.0193(10)
S2E 0.0450(12) 0.0190(10) 0.0309(10) -0.0036(8) 0.0057(9) -0.0166(9)
S2F 0.0503(14) 0.0175(10) 0.0316(11) -0.0035(8) 0.0074(10) -0.0158(10)
S3A 0.0387(11) 0.0127(9) 0.0300(10) -0.0004(7) -0.0044(8) -0.0070(8)
S3B 0.0426(13) 0.0161(10) 0.0369(11) -0.0032(9) 0.0067(10) -0.0123(9)
S3C 0.0364(11) 0.0126(9) 0.0367(11) 0.0007(8) 0.0005(9) -0.0058(8)
S3D 0.0391(11) 0.0147(9) 0.0276(10) -0.0059(8) 0.0094(8) -0.0125(8)
S3E 0.0354(11) 0.0135(9) 0.0271(10) -0.0055(8) 0.0067(8) -0.0101(8)
S3F 0.0343(11) 0.0145(10) 0.0374(11) -0.0027(8) 0.0045(9) -0.0103(9)
S4A 0.0469(12) 0.0122(9) 0.0319(10) -0.0029(8) -0.0016(9) -0.0098(9)
S4B 0.0408(12) 0.0135(9) 0.0338(10) -0.0041(8) 0.0048(9) -0.0128(8)
S4C 0.0491(13) 0.0221(11) 0.0319(10) -0.0015(8) -0.0015(9) -0.0210(10)
S4D 0.0491(13) 0.0154(10) 0.0256(10) -0.0065(8) 0.0101(9) -0.0154(9)
S4E 0.0333(11) 0.0152(9) 0.0273(9) -0.0067(8) 0.0057(8) -0.0114(8)
S4F 0.0375(12) 0.0164(10) 0.0305(10) -0.0038(8) 0.0042(9) -0.0120(9)
S5A 0.0422(12) 0.0138(9) 0.0316(10) -0.0024(8) -0.0014(9) -0.0127(9)
S5B 0.0398(12) 0.0139(10) 0.0327(11) -0.0037(8) 0.0033(9) -0.0133(9)
S5C 0.0457(12) 0.0143(9) 0.0288(10) -0.0013(8) -0.0032(9) -0.0134(9)
S5D 0.0402(12) 0.0180(10) 0.0282(10) -0.0068(8) 0.0101(9) -0.0142(9)
S5E 0.0329(11) 0.0171(10) 0.0251(9) -0.0068(8) 0.0076(8) -0.0104(8)
S5F 0.0456(13) 0.0172(10) 0.0331(10) -0.0040(8) 0.0105(9) -0.0126(9)
S6A 0.0275(10) 0.0151(9) 0.0368(10) -0.0003(8) -0.0022(8) -0.0015(8)
S6B 0.0423(12) 0.0128(9) 0.0294(10) -0.0005(8) 0.0022(9) -0.0143(9)
S6C 0.0467(12) 0.0138(9) 0.0284(9) -0.0022(7) -0.0029(9) -0.0141(9)
S6D 0.0393(12) 0.0186(10) 0.0227(9) -0.0035(8) 0.0059(8) -0.0134(9)
S6E 0.0331(11) 0.0162(10) 0.0275(10) -0.0061(8) 0.0076(8) -0.0105(8)
S6F 0.0490(14) 0.0151(10) 0.0384(12) -0.0060(9) 0.0121(10) -0.0107(10)
S7A 0.0577(14) 0.0178(10) 0.0338(11) 0.0009(8) -0.0053(10) -0.0171(10)
S7B 0.0466(13) 0.0125(9) 0.0362(11) -0.0028(8) 0.0082(9) -0.0140(9)
S7C 0.0689(17) 0.0182(11) 0.0400(12) -0.0030(9) 0.0050(11) -0.0234(11)
S7D 0.0441(12) 0.0138(9) 0.0321(10) -0.0019(8) 0.0113(9) -0.0104(8)
S7E 0.0440(12) 0.0126(9) 0.0260(10) -0.0037(7) 0.0070(9) -0.0086(8)
S7F 0.138(3) 0.0346(15) 0.0393(14) -0.0088(12) 0.0332(17) -0.0494(18)
S8A 0.0610(15) 0.0186(10) 0.0337(11) -0.0039(8) 0.0049(10) -0.0051(10)
S8B 0.0360(11) 0.0130(9) 0.0355(11) -0.0027(8) 0.0062(9) -0.0073(8)
S8C 0.0469(13) 0.0162(10) 0.0340(11) -0.0006(8) 0.0055(9) -0.0050(9)
S8D 0.0337(11) 0.0162(9) 0.0300(10) -0.0002(8) 0.0105(8) 0.0003(8)
S8E 0.0441(12) 0.0156(9) 0.0286(10) -0.0072(8) 0.0132(9) -0.0103(9)
S8F 0.0496(14) 0.0231(11) 0.0325(11) -0.0044(9) 0.0092(10) -0.0083(10)
O1W 0.093(7) 0.181(10) 0.104(6) 0.061(6) -0.015(5) -0.046(7)
O5W 0.103(10) 0.241(14) 0.163(12) 0.094(10) -0.009(9) -0.059(10)
O7W 0.148(8) 0.287(13) 0.174(9) -0.212(10) 0.145(7) -0.202(9)

loop_
_atom_type_symbol
_atom_type_description
_atom_type_scat_dispersion_real
_atom_type_scat_dispersion_imag
_atom_type_scat_source
C C 0.0033 0.0016 'International Tables Vol C Tables 4.2.6.8 and 6.1.1.4'
H H 0.0000 0.0000 'International Tables Vol C Tables 4.2.6.8 and 6.1.1.4'
Cl Cl 0.1484 0.1585 'International Tables Vol C Tables 4.2.6.8 and 6.1.1.4'
Fe Fe 0.3463 0.8444 'International Tables Vol C Tables 4.2.6.8 and 6.1.1.4'
K K 0.2009 0.2494 'International Tables Vol C Tables 4.2.6.8 and 6.1.1.4'
O O 0.0106 0.0060 'International Tables Vol C Tables 4.2.6.8 and 6.1.1.4'
P P 0.1023 0.0942 'International Tables Vol C Tables 4.2.6.8 and 6.1.1.4'
S S 0.1246 0.1234 'International Tables Vol C Tables 4.2.6.8 and 6.1.1.4'

loop_
_geom_angle_atom_site_label_1
_geom_angle_atom_site_label_2
_geom_angle_atom_site_label_3
_geom_angle
_geom_angle_site_symmetry_1
_geom_angle_site_symmetry_3
C11A C1A C2A 113.3(7) . .
C11A C1A S1A 104.2(6) . .
C2A C1A S1A 114.5(6) . .
C11A C1A H1A 108.2 . .
C2A C1A H1A 108.2 . .
S1A C1A H1A 108.2 . .
C11B C1B C2B 113.5(8) . .
C11B C1B S1B 105.4(7) . .
C2B C1B S1B 114.0(6) . .
C11B C1B H1B 107.9 . .
C2B C1B H1B 107.9 . .
S1B C1B H1B 107.9 . .
C2C C1C C11C 110.5(8) . .
C2C C1C S1C 111.0(6) . .
C11C C1C S1C 111.0(7) . .
C2C C1C H1C 108.1 . .
C11C C1C H1C 108.1 . .
S1C C1C H1C 108.1 . .
C11D C1D C2D 108.9(7) . .
C11D C1D S1D 113.8(7) . .
C2D C1D S1D 112.4(6) . .
C11D C1D H1D 107.1 . .
C2D C1D H1D 107.1 . .
S1D C1D H1D 107.1 . .
C2E C1E C11E 109.7(7) . .
C2E C1E S1E 114.3(5) . .
C11E C1E S1E 104.3(6) . .
C2E C1E H1E 109.4 . .
C11E C1E H1E 109.4 . .
S1E C1E H1E 109.4 . .
C11F C1F C2F 111.8(7) . .
C11F C1F S1F 104.2(6) . .
C2F C1F S1F 114.8(5) . .
C11F C1F H1F 108.6 . .
C2F C1F H1F 108.6 . .
S1F C1F H1F 108.6 . .
C6G1 C1G1 C2G1 120.5(7) . .
C6G1 C1G1 P1G 121.1(7) . .
C2G1 C1G1 P1G 118.3(6) . .
C2H1 C1H1 C6H1 120.5(8) . .
C2H1 C1H1 P1H 122.0(7) . .
C6H1 C1H1 P1H 117.5(6) . .
C6G2 C1G2 C2G2 119.3(9) . .
C6G2 C1G2 P1G 121.7(7) . .
C2G2 C1G2 P1G 118.9(7) . .
C6H2 C1H2 C2H2 121.3(8) . .
C6H2 C1H2 P1H 121.1(7) . .
C2H2 C1H2 P1H 117.4(7) . .
C2G3 C1G3 C6G3 118.6(8) . .
C2G3 C1G3 P1G 122.9(6) . .
C6G3 C1G3 P1G 118.3(7) . .
C6H3 C1H3 C2H3 119.3(8) . .
C6H3 C1H3 P1H 121.8(6) . .
C2H3 C1H3 P1H 118.8(6) . .
C2G4 C1G4 C6G4 120.6(8) . .
C2G4 C1G4 P1G 120.1(6) . .
C6G4 C1G4 P1G 118.8(6) . .
C6H4 C1H4 C2H4 121.1(8) . .
C6H4 C1H4 P1H 119.2(6) . .
C2H4 C1H4 P1H 119.6(6) . .
C1A C2A C12A 112.1(7) . .
C1A C2A S2A 112.4(5) . .
C12A C2A S2A 106.2(6) . .
C1A C2A H2A 108.7 . .
C12A C2A H2A 108.7 . .
S2A C2A H2A 108.7 . .
C12B C2B C1B 113.1(8) . .
C12B C2B S2B 103.9(7) . .
C1B C2B S2B 112.3(6) . .
C12B C2B H2B 109.1 . .
C1B C2B H2B 109.1 . .
S2B C2B H2B 109.1 . .
C12C C2C C1C 112.1(9) . .
C12C C2C S2C 112.3(7) . .
C1C C2C S2C 114.2(6) . .
C12C C2C H2C 105.8 . .
C1C C2C H2C 105.8 . .
S2C C2C H2C 105.8 . .
C12D C2D C1D 109.9(7) . .
C12D C2D S2D 114.0(6) . .
C1D C2D S2D 113.7(6) . .
C12D C2D H2D 106.2 . .
C1D C2D H2D 106.2 . .
S2D C2D H2D 106.2 . .
C12E C2E C1E 111.4(6) . .
C12E C2E S2E 104.8(5) . .
C1E C2E S2E 112.7(5) . .
C12E C2E H2E 109.3 . .
C1E C2E H2E 109.3 . .
S2E C2E H2E 109.3 . .
C12F C2F C1F 111.3(6) . .
C12F C2F S2F 103.9(5) . .
C1F C2F S2F 114.3(5) . .
C12F C2F H2F 109.0 . .
C1F C2F H2F 109.0 . .
S2F C2F H2F 109.0 . .
C1G1 C2G1 C3G1 116.7(9) . .
C1G1 C2G1 H2G1 121.6 . .
C3G1 C2G1 H2G1 121.7 . .
C3H1 C2H1 C1H1 119.1(9) . .
C3H1 C2H1 H2H1 120.5 . .
C1H1 C2H1 H2H1 120.5 . .
C3G2 C2G2 C1G2 120.0(9) . .
C3G2 C2G2 H2G2 120.0 . .
C1G2 C2G2 H2G2 120.0 . .
C3G3 C2G3 C1G3 120.7(8) . .
C3G3 C2G3 H2G3 119.7 . .
C1G3 C2G3 H2G3 119.6 . .
C1H2 C2H2 C3H2 119.9(9) . .
C1H2 C2H2 H2H2 120.1 . .
C3H2 C2H2 H2H2 120.0 . .
C1G4 C2G4 C3G4 119.9(8) . .
C1G4 C2G4 H2G4 120.0 . .
C3G4 C2G4 H2G4 120.0 . .
C1H3 C2H3 C3H3 120.6(8) . .
C1H3 C2H3 H2H3 119.7 . .
C3H3 C2H3 H2H3 119.7 . .
C1H4 C2H4 C3H4 117.7(8) . .
C1H4 C2H4 H2H4 121.1 . .
C3H4 C2H4 H2H4 121.1 . .
C4A C3A S1A 127.6(7) . .
C4A C3A S3A 116.2(7) . .
S1A C3A S3A 116.1(5) . .
C4B C3B S3B 117.4(7) . .
C4B C3B S1B 126.6(7) . .
S3B C3B S1B 115.9(5) . .
C4C C3C S3C 117.4(6) . .
C4C C3C S1C 129.1(7) . .
S3C C3C S1C 113.5(4) . .
C4D C3D S3D 118.8(6) . .
C4D C3D S1D 125.2(7) . .
S3D C3D S1D 116.0(5) . .
C4E C3E S1E 128.7(6) . .
C4E C3E S3E 116.6(6) . .
S1E C3E S3E 114.6(4) . .
C4F C3F S1F 127.7(7) . .
C4F C3F S3F 117.0(6) . .
S1F C3F S3F 115.2(4) . .
C4G1 C3G1 C2G1 121.1(10) . .
C4G1 C3G1 H3G1 119.5 . .
C2G1 C3G1 H3G1 119.5 . .
C2G2 C3G2 C4G2 117.5(9) . .
C2G2 C3G2 H3G2 121.3 . .
C4G2 C3G2 H3G2 121.3 . .
C4H1 C3H1 C2H1 123.5(10) . .
C4H1 C3H1 H3H1 118.2 . .
C2H1 C3H1 H3H1 118.3 . .
C4H2 C3H2 C2H2 118.6(10) . .
C4H2 C3H2 H3H2 120.7 . .
C2H2 C3H2 H3H2 120.7 . .
C2G3 C3G3 C4G3 119.9(8) . .
C2G3 C3G3 H3G3 120.0 . .
C4G3 C3G3 H3G3 120.1 . .
C2G4 C3G4 C4G4 119.6(9) . .
C2G4 C3G4 H3G4 120.2 . .
C4G4 C3G4 H3G4 120.2 . .
C2H3 C3H3 C4H3 119.2(9) . .
C2H3 C3H3 H3H3 120.4 . .
C4H3 C3H3 H3H3 120.4 . .
C4H4 C3H4 C2H4 122.2(9) . .
C4H4 C3H4 H3H4 118.9 . .
C2H4 C3H4 H3H4 118.9 . .
C3A C4A S2A 127.3(7) . .
C3A C4A S4A 116.8(7) . .
S2A C4A S4A 115.0(5) . .
C3B C4B S2B 126.8(7) . .
C3B C4B S4B 115.7(7) . .
S2B C4B S4B 117.2(4) . .
C3C C4C S2C 127.5(7) . .
C3C C4C S4C 115.5(6) . .
S2C C4C S4C 116.7(4) . .
C3D C4D S2D 131.3(7) . .
C3D C4D S4D 114.9(6) . .
S2D C4D S4D 113.5(5) . .
C3E C4E S4E 117.9(6) . .
C3E C4E S2E 128.1(7) . .
S4E C4E S2E 113.9(5) . .
C3F C4F S2F 128.8(7) . .
C3F C4F S4F 116.1(6) . .
S2F C4F S4F 115.1(5) . .
C3G1 C4G1 C5G1 121.0(8) . .
C3G1 C4G1 H4G1 119.5 . .
C5G1 C4G1 H4G1 119.5 . .
C3H1 C4H1 C5H1 119.5(9) . .
C3H1 C4H1 H4H1 120.3 . .
C5H1 C4H1 H4H1 120.2 . .
C5G2 C4G2 C3G2 122.1(9) . .
C5G2 C4G2 H4G2 119.0 . .
C3G2 C4G2 H4G2 118.9 . .
C3H2 C4H2 C5H2 120.4(9) . .
C3H2 C4H2 H4H2 119.8 . .
C5H2 C4H2 H4H2 119.9 . .
C5G3 C4G3 C3G3 121.3(8) . .
C5G3 C4G3 H4G3 119.4 . .
C3G3 C4G3 H4G3 119.3 . .
C5H3 C4H3 C3H3 120.4(8) . .
C5H3 C4H3 H4H3 119.8 . .
C3H3 C4H3 H4H3 119.8 . .
C3G4 C4G4 C5G4 120.4(9) . .
C3G4 C4G4 H4G4 119.8 . .
C5G4 C4G4 H4G4 119.8 . .
C3H4 C4H4 C5H4 119.2(9) . .
C3H4 C4H4 H4H4 120.4 . .
C5H4 C4H4 H4H4 120.4 . .
C6A C5A S4A 121.3(7) . .
C6A C5A S3A 123.1(6) . .
S4A C5A S3A 115.6(5) . .
C6B C5B S4B 123.9(7) . .
C6B C5B S3B 121.7(6) . .
S4B C5B S3B 114.4(5) . .
C6C C5C S4C 125.7(7) . .
C6C C5C S3C 121.4(7) . .
S4C C5C S3C 112.9(5) . .
C6D C5D S3D 121.5(6) . .
C6D C5D S4D 123.1(6) . .
S3D C5D S4D 115.2(5) . .
C6E C5E S3E 122.9(6) . .
C6E C5E S4E 121.6(6) . .
S3E C5E S4E 115.5(5) . .
C6F C5F S3F 126.6(7) . .
C6F C5F S4F 118.6(7) . .
S3F C5F S4F 114.8(5) . .
C6G1 C5G1 C4G1 121.8(9) . .
C6G1 C5G1 H5G1 119.1 . .
C4G1 C5G1 H5G1 119.1 . .
C4H1 C5H1 C6H1 120.2(9) . .
C4H1 C5H1 H5H1 119.9 . .
C6H1 C5H1 H5H1 119.9 . .
C6G2 C5G2 C4G2 118.2(10) . .
C6G2 C5G2 H5G2 120.9 . .
C4G2 C5G2 H5G2 120.9 . .
C6H2 C5H2 C4H2 121.0(10) . .
C6H2 C5H2 H5H2 119.5 . .
C4H2 C5H2 H5H2 119.5 . .
C6G3 C5G3 C4G3 119.4(8) . .
C6G3 C5G3 H5G3 120.3 . .
C4G3 C5G3 H5G3 120.3 . .
C4H3 C5H3 C6H3 120.3(8) . .
C4H3 C5H3 H5H3 119.9 . .
C6H3 C5H3 H5H3 119.9 . .
C6G4 C5G4 C4G4 119.6(9) . .
C6G4 C5G4 H5G4 120.2 . .
C4G4 C5G4 H5G4 120.2 . .
C4H4 C5H4 C6H4 120.8(9) . .
C4H4 C5H4 H5H4 119.6 . .
C6H4 C5H4 H5H4 119.6 . .
C5A C6A S6A 122.1(6) . .
C5A C6A S5A 124.7(6) . .
S6A C6A S5A 113.2(4) . .
C5B C6B S5B 122.8(7) . .
C5B C6B S6B 122.2(6) . .
S5B C6B S6B 114.9(5) . .
C5C C6C S6C 124.0(6) . .
C5C C6C S5C 121.0(6) . .
S6C C6C S5C 114.8(5) . .
C5D C6D S5D 122.5(6) . .
C5D C6D S6D 122.3(6) . .
S5D C6D S6D 115.3(5) . .
C5E C6E S6E 123.0(6) . .
C5E C6E S5E 122.0(6) . .
S6E C6E S5E 114.9(4) . .
C5F C6F S6F 124.6(7) . .
C5F C6F S5F 119.4(7) . .
S6F C6F S5F 116.0(5) . .
C5G1 C6G1 C1G1 118.9(9) . .
C5G1 C6G1 H6G1 120.6 . .
C1G1 C6G1 H6G1 120.5 . .
C5H1 C6H1 C1H1 117.3(8) . .
C5H1 C6H1 H6H1 121.4 . .
C1H1 C6H1 H6H1 121.4 . .
C1G2 C6G2 C5G2 122.7(9) . .
C1G2 C6G2 H6G2 118.7 . .
C5G2 C6G2 H6G2 118.6 . .
C1H2 C6H2 C5H2 118.7(10) . .
C1H2 C6H2 H6H2 120.7 . .
C5H2 C6H2 H6H2 120.6 . .
C5G3 C6G3 C1G3 120.0(8) . .
C5G3 C6G3 H6G3 120.0 . .
C1G3 C6G3 H6G3 120.0 . .
C1H3 C6H3 C5H3 120.0(8) . .
C1H3 C6H3 H6H3 120.0 . .
C5H3 C6H3 H6H3 120.0 . .
C5G4 C6G4 C1G4 119.8(9) . .
C5G4 C6G4 H6G4 120.1 . .
C1G4 C6G4 H6G4 120.1 . .
C1H4 C6H4 C5H4 119.0(8) . .
C1H4 C6H4 H6H4 120.6 . .
C5H4 C6H4 H6H4 120.5 . .
C8A C7A S7A 127.3(7) . .
C8A C7A S5A 117.9(7) . .
S7A C7A S5A 114.6(4) . .
C8B C7B S5B 117.9(6) . .
C8B C7B S7B 127.9(7) . .
S5B C7B S7B 114.1(4) . .
C8C C7C S7C 129.0(7) . .
C8C C7C S5C 118.5(7) . .
S7C C7C S5C 112.4(5) . .
C8D C7D S7D 128.0(6) . .
C8D C7D S5D 117.2(6) . .
S7D C7D S5D 114.8(4) . .
C8E C7E S6E 116.9(6) . .
C8E C7E S8E 129.4(6) . .
S6E C7E S8E 113.6(4) . .
C8F C7F S5F 118.0(6) . .
C8F C7F S7F 127.7(7) . .
S5F C7F S7F 114.3(5) . .
C7A C8A S8A 130.3(7) . .
C7A C8A S6A 116.1(7) . .
S8A C8A S6A 113.5(5) . .
C7B C8B S6B 117.1(6) . .
C7B C8B S8B 127.4(6) . .
S6B C8B S8B 115.4(4) . .
C7C C8C S8C 127.1(7) . .
C7C C8C S6C 117.0(7) . .
S8C C8C S6C 115.1(5) . .
C7D C8D S8D 128.7(6) . .
C7D C8D S6D 116.6(6) . .
S8D C8D S6D 114.6(4) . .
C7E C8E S5E 117.9(6) . .
C7E C8E S7E 126.5(6) . .
S5E C8E S7E 115.6(4) . .
C7F C8F S8F 125.1(6) . .
C7F C8F S6F 116.1(6) . .
S8F C8F S6F 118.4(5) . .
C13A C9A C10A 113.1(7) . .
C13A C9A S7A 113.9(6) . .
C10A C9A S7A 112.1(5) . .
C13A C9A H9A 105.6 . .
C10A C9A H9A 105.6 . .
S7A C9A H9A 105.6 . .
C13B C9B C10B 112.0(6) . .
C13B C9B S7B 103.4(5) . .
C10B C9B S7B 114.3(5) . .
C13B C9B H9B 109.0 . .
C10B C9B H9B 109.0 . .
S7B C9B H9B 109.0 . .
C10C C9C C13C 113.2(7) . .
C10C C9C S7C 114.1(6) . .
C13C C9C S7C 102.9(6) . .
C10C C9C H9C 108.8 . .
C13C C9C H9C 108.8 . .
S7C C9C H9C 108.8 . .
C10D C9D C13D 114.1(6) . .
C10D C9D S7D 112.8(5) . .
C13D C9D S7D 103.7(6) . .
C10D C9D H9D 108.7 . .
C13D C9D H9D 108.7 . .
S7D C9D H9D 108.7 . .
C13E C9E C10E 115.9(7) . .
C13E C9E S7E 112.2(6) . .
C10E C9E S7E 110.5(5) . .
C13E C9E H9E 105.9 . .
C10E C9E H9E 105.8 . .
S7E C9E H9E 105.8 . .
C10F C9F C13F 110.9(8) . .
C10F C9F S7F 114.6(6) . .
C13F C9F S7F 105.4(7) . .
C10F C9F H9F 108.6 . .
C13F C9F H9F 108.5 . .
S7F C9F H9F 108.6 . .
C14A C10A C9A 113.6(8) . .
C14A C10A S8A 113.4(6) . .
C9A C10A S8A 112.0(5) . .
C14A C10A H10A 105.7 . .
C9A C10A H10A 105.6 . .
S8A C10A H10A 105.6 . .
C14B C10B C9B 111.5(6) . .
C14B C10B S8B 104.7(5) . .
C9B C10B S8B 112.3(5) . .
C14B C10B H10B 109.4 . .
C9B C10B H10B 109.4 . .
S8B C10B H10B 109.4 . .
C9C C10C C14C 112.0(7) . .
C9C C10C S8C 112.7(5) . .
C14C C10C S8C 104.3(5) . .
C9C C10C H10C 109.2 . .
C14C C10C H10C 109.2 . .
S8C C10C H10C 109.2 . .
C9D C10D C14D 110.5(6) . .
C9D C10D S8D 112.7(5) . .
C14D C10D S8D 103.8(5) . .
C9D C10D H10D 109.9 . .
C14D C10D H10D 109.9 . .
S8D C10D H10D 109.9 . .
C9E C10E C14E 114.5(6) . .
C9E C10E S8E 112.1(5) . .
C14E C10E S8E 110.9(5) . .
C9E C10E H10E 106.2 . .
C14E C10E H10E 106.2 . .
S8E C10E H10E 106.2 . .
C14F C10F C9F 113.1(8) . .
C14F C10F S8F 106.5(7) . .
C9F C10F S8F 110.9(6) . .
C14F C10F H10F 108.8 . .
C9F C10F H10F 108.7 . .
S8F C10F H10F 108.8 . .
C1A C11A H11A 109.5 . .
C1A C11A H11B 109.5 . .
H11A C11A H11B 109.5 . .
C1A C11A H11C 109.5 . .
H11A C11A H11C 109.5 . .
H11B C11A H11C 109.5 . .
C1B C11B H11D 109.5 . .
C1B C11B H11E 109.5 . .
H11D C11B H11E 109.5 . .
C1B C11B H11F 109.5 . .
H11D C11B H11F 109.5 . .
H11E C11B H11F 109.5 . .
C1C C11C H11G 109.5 . .
C1C C11C H11H 109.5 . .
H11G C11C H11H 109.5 . .
C1C C11C H11I 109.5 . .
H11G C11C H11I 109.5 . .
H11H C11C H11I 109.5 . .
C1D C11D H11J 109.5 . .
C1D C11D H11K 109.5 . .
H11J C11D H11K 109.5 . .
C1D C11D H11L 109.4 . .
H11J C11D H11L 109.5 . .
H11K C11D H11L 109.5 . .
C1E C11E H11M 109.5 . .
C1E C11E H11N 109.4 . .
H11M C11E H11N 109.5 . .
C1E C11E H11O 109.5 . .
H11M C11E H11O 109.5 . .
H11N C11E H11O 109.5 . .
C1F C11F H11P 109.5 . .
C1F C11F H11Q 109.5 . .
H11P C11F H11Q 109.5 . .
C1F C11F H11R 109.4 . .
H11P C11F H11R 109.5 . .
H11Q C11F H11R 109.5 . .
C2A C12A H12A 109.5 . .
C2A C12A H12B 109.5 . .
H12A C12A H12B 109.5 . .
C2A C12A H12C 109.4 . .
H12A C12A H12C 109.5 . .
H12B C12A H12C 109.5 . .
C2B C12B H12D 109.5 . .
C2B C12B H12E 109.5 . .
H12D C12B H12E 109.5 . .
C2B C12B H12F 109.5 . .
H12D C12B H12F 109.5 . .
H12E C12B H12F 109.5 . .
C2C C12C H12G 109.5 . .
C2C C12C H12H 109.5 . .
H12G C12C H12H 109.5 . .
C2C C12C H12I 109.4 . .
H12G C12C H12I 109.5 . .
H12H C12C H12I 109.5 . .
C2D C12D H12J 109.5 . .
C2D C12D H12K 109.5 . .
H12J C12D H12K 109.5 . .
C2D C12D H12L 109.5 . .
H12J C12D H12L 109.5 . .
H12K C12D H12L 109.5 . .
C2E C12E H12M 109.5 . .
C2E C12E H12N 109.5 . .
H12M C12E H12N 109.5 . .
C2E C12E H12O 109.4 . .
H12M C12E H12O 109.5 . .
H12N C12E H12O 109.5 . .
C2F C12F H12P 109.5 . .
C2F C12F H12Q 109.5 . .
H12P C12F H12Q 109.5 . .
C2F C12F H12R 109.5 . .
H12P C12F H12R 109.5 . .
H12Q C12F H12R 109.5 . .
C9A C13A H13A 109.4 . .
C9A C13A H13B 109.5 . .
H13A C13A H13B 109.5 . .
C9A C13A H13C 109.5 . .
H13A C13A H13C 109.5 . .
H13B C13A H13C 109.5 . .
C9B C13B H13D 109.5 . .
C9B C13B H13E 109.5 . .
H13D C13B H13E 109.5 . .
C9B C13B H13F 109.5 . .
H13D C13B H13F 109.5 . .
H13E C13B H13F 109.5 . .
C9C C13C H13G 109.4 . .
C9C C13C H13H 109.5 . .
H13G C13C H13H 109.5 . .
C9C C13C H13I 109.5 . .
H13G C13C H13I 109.5 . .
H13H C13C H13I 109.5 . .
C9D C13D H13J 109.5 . .
C9D C13D H13K 109.5 . .
H13J C13D H13K 109.5 . .
C9D C13D H13L 109.5 . .
H13J C13D H13L 109.5 . .
H13K C13D H13L 109.5 . .
C9E C13E H13M 109.5 . .
C9E C13E H13N 109.5 . .
H13M C13E H13N 109.5 . .
C9E C13E H13O 109.5 . .
H13M C13E H13O 109.5 . .
H13N C13E H13O 109.5 . .
C9F C13F H13P 109.6 . .
C9F C13F H13Q 109.4 . .
H13P C13F H13Q 109.5 . .
C9F C13F H13R 109.5 . .
H13P C13F H13R 109.5 . .
H13Q C13F H13R 109.5 . .
C10A C14A H14A 109.4 . .
C10A C14A H14B 109.5 . .
H14A C14A H14B 109.5 . .
C10A C14A H14C 109.5 . .
H14A C14A H14C 109.5 . .
H14B C14A H14C 109.5 . .
C10B C14B H14D 109.4 . .
C10B C14B H14E 109.5 . .
H14D C14B H14E 109.5 . .
C10B C14B H14F 109.5 . .
H14D C14B H14F 109.5 . .
H14E C14B H14F 109.5 . .
C10C C14C H14G 109.5 . .
C10C C14C H14H 109.5 . .
H14G C14C H14H 109.5 . .
C10C C14C H14I 109.5 . .
H14G C14C H14I 109.5 . .
H14H C14C H14I 109.5 . .
C10D C14D H14J 109.5 . .
C10D C14D H14K 109.5 . .
H14J C14D H14K 109.5 . .
C10D C14D H14L 109.5 . .
H14J C14D H14L 109.5 . .
H14K C14D H14L 109.5 . .
C10E C14E H14M 109.5 . .
C10E C14E H14N 109.5 . .
H14M C14E H14N 109.5 . .
C10E C14E H14O 109.4 . .
H14M C14E H14O 109.5 . .
H14N C14E H14O 109.5 . .
C10F C14F H14P 109.5 . .
C10F C14F H14Q 109.5 . .
H14P C14F H14Q 109.5 . .
C10F C14F H14R 109.4 . .
H14P C14F H14R 109.5 . .
H14Q C14F H14R 109.5 . .
O111 C111 C611 127.3(7) . .
O111 C111 C211 112.7(6) . .
C611 C111 C211 119.8(7) . .
O112 C112 C612 125.0(7) . .
O112 C112 C212 114.7(6) . .
C612 C112 C212 120.3(6) . .
O121 C121 C621 124.8(7) . .
O121 C121 C221 116.6(7) . .
C621 C121 C221 118.6(7) . .
O122 C122 C622 125.9(7) . .
O122 C122 C222 116.3(6) . .
C622 C122 C222 117.7(6) . .
O131 C131 C631 125.9(7) . .
O131 C131 C231 116.6(7) . .
C631 C131 C231 117.5(7) . .
O132 C132 C632 125.1(6) . .
O132 C132 C232 113.9(6) . .
C632 C132 C232 121.0(6) . .
O211 C211 C311 126.1(7) . .
O211 C211 C111 114.8(7) . .
C311 C211 C111 119.0(7) . .
O212 C212 C312 124.7(8) . .
O212 C212 C112 115.1(6) . .
C312 C212 C112 120.2(7) . .
O221 C221 C321 125.7(7) . .
O221 C221 C121 112.9(7) . .
C321 C221 C121 121.4(7) . .
O222 C222 C322 124.4(7) . .
O222 C222 C122 114.0(6) . .
C322 C222 C122 121.6(6) . .
O231 C231 C331 126.5(7) . .
O231 C231 C131 113.2(7) . .
C331 C231 C131 120.3(7) . .
O232 C232 C332 124.0(7) . .
O232 C232 C132 114.7(6) . .
C332 C232 C132 121.3(6) . .
C211 C311 C411 121.3(7) . .
C211 C311 Cl1A 119.7(6) . .
C411 C311 Cl1A 118.7(6) . .
C212 C312 C412 120.4(7) . .
C212 C312 Cl1B 120.2(6) . .
C412 C312 Cl1B 119.4(6) . .
C221 C321 C421 120.9(7) . .
C221 C321 Cl3A 120.2(6) . .
C421 C321 Cl3A 118.6(6) . .
C222 C322 C422 121.2(7) . .
C222 C322 Cl3B 119.2(6) . .
C422 C322 Cl3B 119.5(6) . .
C231 C331 C431 123.1(7) . .
C231 C331 Cl5A 118.1(6) . .
C431 C331 Cl5A 118.8(6) . .
C232 C332 C432 119.8(7) . .
C232 C332 Cl5B 121.8(6) . .
C432 C332 Cl5B 118.4(5) . .
O411 C411 C311 124.4(8) . .
O411 C411 C511 118.6(7) . .
C311 C411 C511 116.9(7) . .
O411 C411 K1A 42.4(4) . 1_465
C311 C411 K1A 166.4(6) . 1_465
C511 C411 K1A 76.3(4) . 1_465
O412 C412 C312 123.7(8) . .
O412 C412 C512 118.0(7) . .
C312 C412 C512 118.2(6) . .
O412 C412 K1B 41.0(4) . 1_645
C312 C412 K1B 164.6(6) . 1_645
C512 C412 K1B 77.0(4) . 1_645
O421 C421 C321 124.1(7) . .
O421 C421 C521 117.5(7) . .
C321 C421 C521 118.3(6) . .
O421 C421 K1A 41.2(4) . 1_565
C321 C421 K1A 165.3(5) . 1_565
C521 C421 K1A 76.4(4) . 1_565
O422 C422 C322 123.3(7) . .
O422 C422 C522 118.5(7) . .
C322 C422 C522 118.2(7) . .
O422 C422 K1B 45.0(4) . 1_545
C322 C422 K1B 165.3(5) . 1_545
C522 C422 K1B 74.3(4) . 1_545
O431 C431 C331 126.3(7) . .
O431 C431 C531 115.9(7) . .
C331 C431 C531 117.8(7) . .
O431 C431 K1A 40.9(4) . .
C331 C431 K1A 166.9(5) . .
C531 C431 K1A 75.1(4) . .
O432 C432 C332 122.4(7) . .
O432 C432 C532 119.7(6) . .
C332 C432 C532 117.9(6) . .
O432 C432 K1B 42.8(4) . .
C332 C432 K1B 165.1(5) . .
C532 C432 K1B 77.0(4) . .
O511 C511 C611 126.6(8) . .
O511 C511 C411 115.4(7) . .
C611 C511 C411 118.0(7) . .
O511 C511 K1A 40.9(4) . 1_465
C611 C511 K1A 167.5(6) . 1_465
C411 C511 K1A 74.5(4) . 1_465
O512 C512 C612 125.5(8) . .
O512 C512 C412 116.5(7) . .
C612 C512 C412 117.9(6) . .
O512 C512 K1B 42.1(4) . 1_645
C612 C512 K1B 167.2(6) . 1_645
C412 C512 K1B 74.5(4) . 1_645
O521 C521 C621 125.7(8) . .
O521 C521 C421 117.6(7) . .
C621 C521 C421 116.7(7) . .
O521 C521 K1A 43.8(4) . 1_565
C621 C521 K1A 167.1(6) . 1_565
C421 C521 K1A 74.5(4) . 1_565
O522 C522 C622 124.9(7) . .
O522 C522 C422 117.9(7) . .
C622 C522 C422 117.2(7) . .
O522 C522 K1B 41.4(4) . 1_545
C622 C522 K1B 165.9(6) . 1_545
C422 C522 K1B 76.7(4) . 1_545
O531 C531 C631 124.9(7) . .
O531 C531 C431 117.3(7) . .
C631 C531 C431 117.8(7) . .
O531 C531 K1A 41.3(4) . .
C631 C531 K1A 166.1(6) . .
C431 C531 K1A 76.0(4) . .
O532 C532 C632 125.3(7) . .
O532 C532 C432 115.0(6) . .
C632 C532 C432 119.6(6) . .
O532 C532 K1B 40.4(3) . .
C632 C532 K1B 165.5(5) . .
C432 C532 K1B 74.6(4) . .
C111 C611 C511 123.0(7) . .
C111 C611 Cl2A 119.5(6) . .
C511 C611 Cl2A 117.5(6) . .
C112 C612 C512 121.1(7) . .
C112 C612 Cl2B 120.9(5) . .
C512 C612 Cl2B 117.6(6) . .
C121 C621 C521 123.6(7) . .
C121 C621 Cl4A 119.9(6) . .
C521 C621 Cl4A 116.4(6) . .
C122 C622 C522 123.9(7) . .
C122 C622 Cl4B 119.2(6) . .
C522 C622 Cl4B 116.9(6) . .
C131 C631 C531 123.0(7) . .
C131 C631 Cl6A 119.5(6) . .
C531 C631 Cl6A 117.2(6) . .
C132 C632 C532 120.3(6) . .
C132 C632 Cl6B 121.0(5) . .
C532 C632 Cl6B 118.7(5) . .
O231 Fe1A O211 96.2(2) . .
O231 Fe1A O111 175.4(2) . .
O211 Fe1A O111 79.6(2) . .
O231 Fe1A O221 89.7(2) . .
O211 Fe1A O221 98.3(2) . .
O111 Fe1A O221 92.6(2) . .
O231 Fe1A O121 95.6(2) . .
O211 Fe1A O121 168.2(2) . .
O111 Fe1A O121 88.7(2) . .
O221 Fe1A O121 80.6(2) . .
O231 Fe1A O131 80.2(2) . .
O211 Fe1A O131 90.6(2) . .
O111 Fe1A O131 98.1(2) . .
O221 Fe1A O131 167.2(2) . .
O121 Fe1A O131 92.6(2) . .
O122 Fe1B O232 90.4(2) . .
O122 Fe1B O112 97.6(2) . .
O232 Fe1B O112 95.6(2) . .
O122 Fe1B O132 167.5(2) . .
O232 Fe1B O132 79.8(2) . .
O112 Fe1B O132 91.2(2) . .
O122 Fe1B O222 81.1(2) . .
O232 Fe1B O222 96.3(2) . .
O112 Fe1B O222 168.1(2) . .
O132 Fe1B O222 92.0(2) . .
O122 Fe1B O212 92.9(2) . .
O232 Fe1B O212 174.3(2) . .
O112 Fe1B O212 79.4(2) . .
O132 Fe1B O212 97.5(2) . .
O222 Fe1B O212 88.8(2) . .
O421 K1A O511 161.6(3) 1_545 1_645
O421 K1A O411 93.5(2) 1_545 1_645
O511 K1A O411 69.7(2) 1_645 1_645
O421 K1A O431 102.2(2) 1_545 .
O511 K1A O431 93.3(2) 1_645 .
O411 K1A O431 121.9(2) 1_645 .
O421 K1A O521 70.4(2) 1_545 1_545
O511 K1A O521 99.5(3) 1_645 1_545
O411 K1A O521 83.6(2) 1_645 1_545
O431 K1A O521 154.3(2) . 1_545
O421 K1A O531 93.8(2) 1_545 .
O511 K1A O531 101.1(2) 1_645 .
O411 K1A O531 165.6(3) 1_645 .
O431 K1A O531 68.4(2) . .
O521 K1A O531 87.2(2) 1_545 .
O421 K1A C421 20.1(2) 1_545 1_545
O511 K1A C421 145.9(3) 1_645 1_545
O411 K1A C421 89.1(2) 1_645 1_545
O431 K1A C421 120.8(2) . 1_545
O521 K1A C421 50.4(2) 1_545 1_545
O531 K1A C421 93.6(2) . 1_545
O421 K1A C521 49.3(2) 1_545 1_545
O511 K1A C521 118.8(3) 1_645 1_545
O411 K1A C521 83.3(2) 1_645 1_545
O431 K1A C521 145.7(2) . 1_545
O521 K1A C521 21.4(2) 1_545 1_545
O531 K1A C521 92.1(2) . 1_545
C421 K1A C521 29.2(2) 1_545 1_545
O421 K1A C411 113.6(2) 1_545 1_645
O511 K1A C411 49.4(2) 1_645 1_645
O411 K1A C411 20.3(2) 1_645 1_645
O431 K1A C411 116.4(2) . 1_645
O521 K1A C411 88.6(2) 1_545 1_645
O531 K1A C411 148.9(2) . 1_645
C421 K1A C411 107.2(2) 1_545 1_645
C521 K1A C411 95.0(2) 1_545 1_645
O421 K1A C511 142.4(2) 1_545 1_645
O511 K1A C511 20.2(2) 1_645 1_645
O411 K1A C511 49.5(2) 1_645 1_645
O431 K1A C511 103.8(2) . 1_645
O521 K1A C511 95.4(2) 1_545 1_645
O531 K1A C511 120.8(2) . 1_645
C421 K1A C511 131.8(2) 1_545 1_645
C521 K1A C511 110.5(2) 1_545 1_645
C411 K1A C511 29.2(2) 1_645 1_645
O421 K1A C531 97.6(2) 1_545 .
O511 K1A C531 100.0(2) 1_645 .
O411 K1A C531 166.9(2) 1_645 .
O431 K1A C531 48.7(2) . .
O521 K1A C531 106.7(2) 1_545 .
O531 K1A C531 19.71(19) . .
C421 K1A C531 103.7(2) 1_545 .
C521 K1A C531 109.3(2) 1_545 .
C411 K1A C531 148.4(2) 1_645 .
C511 K1A C531 119.9(2) 1_645 .
O421 K1A C431 101.7(2) 1_545 .
O511 K1A C431 96.3(2) 1_645 .
O411 K1A C431 141.1(2) 1_645 .
O431 K1A C431 19.83(19) . .
O521 K1A C431 135.2(2) 1_545 .
O531 K1A C431 48.58(19) . .
C421 K1A C431 116.2(2) 1_545 .
C521 K1A C431 133.1(2) 1_545 .
C411 K1A C431 131.9(2) 1_645 .
C511 K1A C431 111.9(2) 1_645 .
C531 K1A C431 28.87(19) . .
O522 K1B O412 161.9(2) 1_565 1_465
O522 K1B O532 90.4(2) 1_565 .
O412 K1B O532 103.8(2) 1_465 .
O522 K1B O432 99.9(2) 1_565 .
O412 K1B O432 95.5(2) 1_465 .
O532 K1B O432 69.7(2) . .
O522 K1B O512 94.8(2) 1_565 1_465
O412 K1B O512 68.9(2) 1_465 1_465
O532 K1B O512 166.4(3) . 1_465
O432 K1B O512 121.4(2) . 1_465
O522 K1B O422 70.0(2) 1_565 1_565
O412 K1B O422 99.3(2) 1_465 1_565
O532 K1B O422 86.7(2) . 1_565
O432 K1B O422 154.6(2) . 1_565
O512 K1B O422 83.3(2) 1_465 1_565
O522 K1B C522 20.7(2) 1_565 1_565
O412 K1B C522 144.7(2) 1_465 1_565
O532 K1B C522 91.9(2) . 1_565
O432 K1B C522 119.7(2) . 1_565
O512 K1B C522 88.7(2) 1_465 1_565
O422 K1B C522 49.5(2) 1_565 1_565
O522 K1B C422 49.7(2) 1_565 1_565
O412 K1B C422 117.8(2) 1_465 1_565
O532 K1B C422 91.3(2) . 1_565
O432 K1B C422 145.1(2) . 1_565
O512 K1B C422 82.6(2) 1_465 1_565
O422 K1B C422 20.7(2) 1_565 1_565
C522 K1B C422 29.0(2) 1_565 1_565
O522 K1B C432 99.2(2) 1_565 .
O412 K1B C432 98.6(2) 1_465 .
O532 K1B C432 48.90(19) . .
O432 K1B C432 20.84(19) . .
O512 K1B C432 141.7(2) 1_465 .
O422 K1B C432 135.0(2) 1_565 .
C522 K1B C432 115.3(2) 1_565 .
C422 K1B C432 132.6(2) 1_565 .
O522 K1B C412 143.1(2) 1_565 1_465
O412 K1B C412 20.2(2) 1_465 1_465
O532 K1B C412 123.6(2) . 1_465
O432 K1B C412 104.9(2) . 1_465
O512 K1B C412 48.8(2) 1_465 1_465
O422 K1B C412 95.9(2) 1_565 1_465
C522 K1B C412 131.0(2) 1_565 1_465
C422 K1B C412 110.0(2) 1_565 1_465
C432 K1B C412 113.6(2) . 1_465
O522 K1B C532 94.3(2) 1_565 .
O412 K1B C532 102.9(2) 1_465 .
O532 K1B C532 20.51(18) . .
O432 K1B C532 49.2(2) . .
O512 K1B C532 168.1(2) 1_465 .
O422 K1B C532 107.0(2) 1_565 .
C522 K1B C532 102.5(2) 1_565 .
C422 K1B C532 109.1(2) 1_565 .
C432 K1B C532 28.39(19) . .
C412 K1B C532 122.6(2) 1_465 .
O522 K1B C512 115.1(2) 1_565 1_465
O412 K1B C512 48.6(2) 1_465 1_465
O532 K1B C512 150.9(2) . 1_465
O432 K1B C512 116.0(2) . 1_465
O512 K1B C512 20.4(2) 1_465 1_465
O422 K1B C512 89.2(2) 1_565 1_465
C522 K1B C512 107.1(2) 1_565 1_465
C422 K1B C512 95.0(2) 1_565 1_465
C432 K1B C512 132.4(2) . 1_465
C412 K1B C512 28.5(2) 1_465 1_465
C532 K1B C512 150.1(2) . 1_465
C111 O111 Fe1A 115.6(5) . .
C112 O112 Fe1B 115.5(5) . .
C121 O121 Fe1A 114.2(5) . .
C122 O122 Fe1B 114.5(5) . .
C131 O131 Fe1A 113.0(5) . .
C132 O132 Fe1B 115.5(4) . .
C211 O211 Fe1A 116.1(5) . .
C212 O212 Fe1B 113.7(5) . .
C221 O221 Fe1A 115.7(5) . .
C222 O222 Fe1B 114.0(5) . .
C231 O231 Fe1A 116.2(5) . .
C232 O232 Fe1B 115.4(5) . .
C411 O411 K1A 117.3(5) . 1_465
C412 O412 K1B 118.8(6) . 1_645
C421 O421 K1A 118.7(5) . 1_565
C422 O422 K1B 114.2(5) . 1_545
C431 O431 K1A 119.3(5) . .
C432 O432 K1B 116.4(5) . .
C511 O511 K1A 118.9(6) . 1_465
C512 O512 K1B 117.5(6) . 1_645
C521 O521 K1A 114.8(5) . 1_565
C522 O522 K1B 117.9(5) . 1_545
C531 O531 K1A 119.0(5) . .
C532 O532 K1B 119.1(5) . .
C1G3 P1G C1G4 109.6(4) . .
C1G3 P1G C1G1 110.5(4) . .
C1G4 P1G C1G1 107.6(4) . .
C1G3 P1G C1G2 109.8(4) . .
C1G4 P1G C1G2 110.9(4) . .
C1G1 P1G C1G2 108.5(4) . .
C1H1 P1H C1H2 108.2(4) . .
C1H1 P1H C1H3 109.6(4) . .
C1H2 P1H C1H3 109.3(4) . .
C1H1 P1H C1H4 111.4(4) . .
C1H2 P1H C1H4 111.4(4) . .
C1H3 P1H C1H4 107.0(4) . .
C3A S1A C1A 105.8(4) . .
C3B S1B C1B 106.8(4) . .
C3C S1C C1C 102.0(4) . .
C3D S1D C1D 99.3(4) . .
C3E S1E C1E 103.9(4) . .
C3F S1F C1F 103.8(4) . .
C4A S2A C2A 101.4(4) . .
C4B S2B C2B 100.0(4) . .
C4C S2C C2C 100.1(4) . .
C4D S2D C2D 103.3(4) . .
C4E S2E C2E 102.3(4) . .
C4F S2F C2F 104.1(4) . .
C3A S3A C5A 95.5(4) . .
C3B S3B C5B 96.2(4) . .
C3C S3C C5C 93.8(4) . .
C5D S3D C3D 95.3(4) . .
C5E S3E C3E 95.1(4) . .
C5F S3F C3F 96.2(4) . .
C5A S4A C4A 94.9(4) . .
C5B S4B C4B 96.2(4) . .
C5C S4C C4C 95.0(4) . .
C5D S4D C4D 95.6(4) . .
C5E S4E C4E 94.1(4) . .
C4F S4F C5F 95.9(4) . .
C6A S5A C7A 93.3(4) . .
C7B S5B C6B 95.1(4) . .
C6C S5C C7C 94.4(4) . .
C6D S5D C7D 95.3(4) . .
C8E S5E C6E 94.7(3) . .
C7F S5F C6F 93.7(4) . .
C6A S6A C8A 94.8(4) . .
C8B S6B C6B 94.9(4) . .
C6C S6C C8C 93.9(4) . .
C8D S6D C6D 94.7(4) . .
C6E S6E C7E 95.4(4) . .
C6F S6F C8F 96.1(4) . .
C7A S7A C9A 99.8(3) . .
C7B S7B C9B 102.7(3) . .
C7C S7C C9C 104.9(4) . .
C7D S7D C9D 102.4(3) . .
C8E S7E C9E 98.4(3) . .
C7F S7F C9F 105.9(4) . .
C8A S8A C10A 102.0(4) . .
C8B S8B C10B 103.3(3) . .
C8C S8C C10C 100.5(4) . .
C8D S8D C10D 101.9(3) . .
C7E S8E C10E 103.5(3) . .
C8F S8F C10F 100.9(4) . .

loop_
_geom_bond_atom_site_label_1
_geom_bond_atom_site_label_2
_geom_bond_distance
_geom_bond_site_symmetry_2
C1A C11A 1.481(13) .
C1A C2A 1.516(11) .
C1A S1A 1.837(8) .
C1A H1A 0.9800 .
C1B C11B 1.465(13) .
C1B C2B 1.517(12) .
C1B S1B 1.843(9) .
C1B H1B 0.9800 .
C1C C2C 1.535(12) .
C1C C11C 1.572(14) .
C1C S1C 1.821(8) .
C1C H1C 0.9800 .
C1D C11D 1.541(13) .
C1D C2D 1.548(12) .
C1D S1D 1.810(8) .
C1D H1D 0.9800 .
C1E C2E 1.542(10) .
C1E C11E 1.542(11) .
C1E S1E 1.815(7) .
C1E H1E 0.9800 .
C1F C11F 1.522(12) .
C1F C2F 1.540(10) .
C1F S1F 1.805(8) .
C1F H1F 0.9800 .
C1G1 C6G1 1.403(11) .
C1G1 C2G1 1.427(12) .
C1G1 P1G 1.807(7) .
C1H1 C2H1 1.397(13) .
C1H1 C6H1 1.429(13) .
C1H1 P1H 1.789(8) .
C1G2 C6G2 1.355(13) .
C1G2 C2G2 1.395(12) .
C1G2 P1G 1.817(9) .
C1H2 C6H2 1.374(13) .
C1H2 C2H2 1.406(13) .
C1H2 P1H 1.801(8) .
C1G3 C2G3 1.417(12) .
C1G3 C6G3 1.450(11) .
C1G3 P1G 1.783(8) .
C1H3 C6H3 1.374(12) .
C1H3 C2H3 1.383(12) .
C1H3 P1H 1.806(8) .
C1G4 C2G4 1.358(11) .
C1G4 C6G4 1.434(11) .
C1G4 P1G 1.805(8) .
C1H4 C6H4 1.351(11) .
C1H4 C2H4 1.394(12) .
C1H4 P1H 1.811(8) .
C2A C12A 1.535(12) .
C2A S2A 1.849(8) .
C2A H2A 0.9800 .
C2B C12B 1.507(13) .
C2B S2B 1.866(9) .
C2B H2B 0.9800 .
C2C C12C 1.527(13) .
C2C S2C 1.785(9) .
C2C H2C 0.9800 .
C2D C12D 1.526(12) .
C2D S2D 1.811(7) .
C2D H2D 0.9800 .
C2E C12E 1.519(10) .
C2E S2E 1.828(7) .
C2E H2E 0.9800 .
C2F C12F 1.548(12) .
C2F S2F 1.841(7) .
C2F H2F 0.9800 .
C2G1 C3G1 1.422(12) .
C2G1 H2G1 0.9300 .
C2H1 C3H1 1.364(13) .
C2H1 H2H1 0.9300 .
C2G2 C3G2 1.404(13) .
C2G2 H2G2 0.9300 .
C2G3 C3G3 1.338(12) .
C2G3 H2G3 0.9300 .
C2H2 C3H2 1.425(12) .
C2H2 H2H2 0.9300 .
C2G4 C3G4 1.392(14) .
C2G4 H2G4 0.9300 .
C2H3 C3H3 1.387(13) .
C2H3 H2H3 0.9300 .
C2H4 C3H4 1.413(13) .
C2H4 H2H4 0.9300 .
C3A C4A 1.391(11) .
C3A S1A 1.713(10) .
C3A S3A 1.750(8) .
C3B C4B 1.381(12) .
C3B S3B 1.735(9) .
C3B S1B 1.746(9) .
C3C C4C 1.364(11) .
C3C S3C 1.761(9) .
C3C S1C 1.761(8) .
C3D C4D 1.354(12) .
C3D S3D 1.750(9) .
C3D S1D 1.753(8) .
C3E C4E 1.337(11) .
C3E S1E 1.719(8) .
C3E S3E 1.762(8) .
C3F C4F 1.373(11) .
C3F S1F 1.729(9) .
C3F S3F 1.756(9) .
C3G1 C4G1 1.338(16) .
C3G1 H3G1 0.9300 .
C3G2 C4G2 1.395(15) .
C3G2 H3G2 0.9300 .
C3H1 C4H1 1.342(15) .
C3H1 H3H1 0.9300 .
C3H2 C4H2 1.377(16) .
C3H2 H3H2 0.9300 .
C3G3 C4G3 1.418(13) .
C3G3 H3G3 0.9300 .
C3G4 C4G4 1.398(14) .
C3G4 H3G4 0.9300 .
C3H3 C4H3 1.407(13) .
C3H3 H3H3 0.9300 .
C3H4 C4H4 1.351(15) .
C3H4 H3H4 0.9300 .
C4A S2A 1.745(9) .
C4A S4A 1.760(9) .
C4B S2B 1.726(8) .
C4B S4B 1.775(9) .
C4C S2C 1.731(8) .
C4C S4C 1.754(9) .
C4D S2D 1.727(9) .
C4D S4D 1.791(8) .
C4E S4E 1.761(9) .
C4E S2E 1.763(8) .
C4F S2F 1.715(8) .
C4F S4F 1.756(9) .
C4G1 C5G1 1.375(15) .
C4G1 H4G1 0.9300 .
C4H1 C5H1 1.409(14) .
C4H1 H4H1 0.9300 .
C4G2 C5G2 1.376(15) .
C4G2 H4G2 0.9300 .
C4H2 C5H2 1.415(17) .
C4H2 H4H2 0.9300 .
C4G3 C5G3 1.393(13) .
C4G3 H4G3 0.9300 .
C4H3 C5H3 1.332(14) .
C4H3 H4H3 0.9300 .
C4G4 C5G4 1.406(13) .
C4G4 H4G4 0.9300 .
C4H4 C5H4 1.358(14) .
C4H4 H4H4 0.9300 .
C5A C6A 1.346(12) .
C5A S4A 1.744(8) .
C5A S3A 1.757(9) .
C5B C6B 1.341(12) .
C5B S4B 1.741(8) .
C5B S3B 1.767(8) .
C5C C6C 1.333(13) .
C5C S4C 1.754(9) .
C5C S3C 1.762(9) .
C5D C6D 1.354(12) .
C5D S3D 1.746(8) .
C5D S4D 1.754(8) .
C5E C6E 1.362(11) .
C5E S3E 1.740(8) .
C5E S4E 1.753(8) .
C5F C6F 1.374(12) .
C5F S3F 1.731(9) .
C5F S4F 1.765(8) .
C5G1 C6G1 1.352(13) .
C5G1 H5G1 0.9300 .
C5H1 C6H1 1.422(12) .
C5H1 H5H1 0.9300 .
C5G2 C6G2 1.363(13) .
C5G2 H5G2 0.9300 .
C5H2 C6H2 1.395(13) .
C5H2 H5H2 0.9300 .
C5G3 C6G3 1.360(13) .
C5G3 H5G3 0.9300 .
C5H3 C6H3 1.418(12) .
C5H3 H5H3 0.9300 .
C5G4 C6G4 1.356(13) .
C5G4 H5G4 0.9300 .
C5H4 C6H4 1.432(12) .
C5H4 H5H4 0.9300 .
C6A S6A 1.768(8) .
C6A S5A 1.770(7) .
C6B S5B 1.737(8) .
C6B S6B 1.763(9) .
C6C S6C 1.762(8) .
C6C S5C 1.761(7) .
C6D S5D 1.733(8) .
C6D S6D 1.761(8) .
C6E S6E 1.742(7) .
C6E S5E 1.761(8) .
C6F S6F 1.696(9) .
C6F S5F 1.776(9) .
C6G1 H6G1 0.9300 .
C6H1 H6H1 0.9300 .
C6G2 H6G2 0.9300 .
C6H2 H6H2 0.9300 .
C6G3 H6G3 0.9300 .
C6H3 H6H3 0.9300 .
C6G4 H6G4 0.9300 .
C6H4 H6H4 0.9300 .
C7A C8A 1.342(12) .
C7A S7A 1.770(9) .
C7A S5A 1.783(8) .
C7B C8B 1.360(11) .
C7B S5B 1.720(9) .
C7B S7B 1.773(9) .
C7C C8C 1.311(12) .
C7C S7C 1.753(9) .
C7C S5C 1.762(9) .
C7D C8D 1.368(10) .
C7D S7D 1.735(8) .
C7D S5D 1.746(7) .
C7E C8E 1.345(10) .
C7E S6E 1.748(8) .
C7E S8E 1.757(8) .
C7F C8F 1.362(12) .
C7F S5F 1.740(9) .
C7F S7F 1.751(9) .
C8A S8A 1.733(9) .
C8A S6A 1.766(9) .
C8B S6B 1.720(8) .
C8B S8B 1.767(9) .
C8C S8C 1.759(9) .
C8C S6C 1.791(9) .
C8D S8D 1.739(8) .
C8D S6D 1.751(8) .
C8E S5E 1.743(7) .
C8E S7E 1.769(7) .
C8F S8F 1.738(9) .
C8F S6F 1.743(8) .
C9A C13A 1.463(12) .
C9A C10A 1.541(10) .
C9A S7A 1.841(7) .
C9A H9A 0.9800 .
C9B C13B 1.527(10) .
C9B C10B 1.538(9) .
C9B S7B 1.812(7) .
C9B H9B 0.9800 .
C9C C10C 1.512(10) .
C9C C13C 1.508(12) .
C9C S7C 1.830(9) .
C9C H9C 0.9800 .
C9D C10D 1.512(10) .
C9D C13D 1.524(12) .
C9D S7D 1.850(7) .
C9D H9D 0.9800 .
C9E C13E 1.477(11) .
C9E C10E 1.529(10) .
C9E S7E 1.849(7) .
C9E H9E 0.9800 .
C9F C10F 1.539(12) .
C9F C13F 1.564(14) .
C9F S7F 1.824(8) .
C9F H9F 0.9800 .
C10A C14A 1.513(13) .
C10A S8A 1.831(9) .
C10A H10A 0.9800 .
C10B C14B 1.527(11) .
C10B S8B 1.836(7) .
C10B H10B 0.9800 .
C10C C14C 1.527(12) .
C10C S8C 1.843(7) .
C10C H10C 0.9800 .
C10D C14D 1.531(11) .
C10D S8D 1.832(7) .
C10D H10D 0.9800 .
C10E C14E 1.546(11) .
C10E S8E 1.836(8) .
C10E H10E 0.9800 .
C10F C14F 1.545(12) .
C10F S8F 1.832(8) .
C10F H10F 0.9800 .
C11A H11A 0.9600 .
C11A H11B 0.9600 .
C11A H11C 0.9600 .
C11B H11D 0.9600 .
C11B H11E 0.9600 .
C11B H11F 0.9600 .
C11C H11G 0.9600 .
C11C H11H 0.9600 .
C11C H11I 0.9600 .
C11D H11J 0.9600 .
C11D H11K 0.9600 .
C11D H11L 0.9600 .
C11E H11M 0.9600 .
C11E H11N 0.9600 .
C11E H11O 0.9600 .
C11F H11P 0.9600 .
C11F H11Q 0.9600 .
C11F H11R 0.9600 .
C12A H12A 0.9600 .
C12A H12B 0.9600 .
C12A H12C 0.9600 .
C12B H12D 0.9600 .
C12B H12E 0.9600 .
C12B H12F 0.9600 .
C12C H12G 0.9600 .
C12C H12H 0.9600 .
C12C H12I 0.9600 .
C12D H12J 0.9600 .
C12D H12K 0.9600 .
C12D H12L 0.9600 .
C12E H12M 0.9600 .
C12E H12N 0.9600 .
C12E H12O 0.9600 .
C12F H12P 0.9600 .
C12F H12Q 0.9600 .
C12F H12R 0.9600 .
C13A H13A 0.9600 .
C13A H13B 0.9600 .
C13A H13C 0.9600 .
C13B H13D 0.9600 .
C13B H13E 0.9600 .
C13B H13F 0.9600 .
C13C H13G 0.9600 .
C13C H13H 0.9600 .
C13C H13I 0.9600 .
C13D H13J 0.9600 .
C13D H13K 0.9600 .
C13D H13L 0.9600 .
C13E H13M 0.9600 .
C13E H13N 0.9600 .
C13E H13O 0.9600 .
C13F H13P 0.9600 .
C13F H13Q 0.9600 .
C13F H13R 0.9600 .
C14A H14A 0.9600 .
C14A H14B 0.9600 .
C14A H14C 0.9600 .
C14B H14D 0.9600 .
C14B H14E 0.9600 .
C14B H14F 0.9600 .
C14C H14G 0.9600 .
C14C H14H 0.9600 .
C14C H14I 0.9600 .
C14D H14J 0.9600 .
C14D H14K 0.9600 .
C14D H14L 0.9600 .
C14E H14M 0.9600 .
C14E H14N 0.9600 .
C14E H14O 0.9600 .
C14F H14P 0.9600 .
C14F H14Q 0.9600 .
C14F H14R 0.9600 .
C111 O111 1.308(10) .
C111 C611 1.357(11) .
C111 C211 1.523(10) .
C112 O112 1.284(8) .
C112 C612 1.358(10) .
C112 C212 1.501(11) .
C121 O121 1.281(10) .
C121 C621 1.363(11) .
C121 C221 1.530(11) .
C122 O122 1.285(9) .
C122 C622 1.385(10) .
C122 C222 1.516(10) .
C131 O131 1.258(10) .
C131 C631 1.414(11) .
C131 C231 1.531(10) .
C132 O132 1.297(8) .
C132 C632 1.369(9) .
C132 C232 1.504(9) .
C211 O211 1.284(9) .
C211 C311 1.387(12) .
C212 O212 1.276(9) .
C212 C312 1.389(10) .
C221 O221 1.296(10) .
C221 C321 1.366(11) .
C222 O222 1.297(9) .
C222 C322 1.385(10) .
C231 O231 1.262(9) .
C231 C331 1.399(11) .
C232 O232 1.315(8) .
C232 C332 1.353(10) .
C311 C411 1.437(11) .
C311 Cl1A 1.727(8) .
C312 C412 1.428(11) .
C312 Cl1B 1.729(8) .
C321 C421 1.444(11) .
C321 Cl3A 1.704(7) .
C322 C422 1.432(11) .
C322 Cl3B 1.726(7) .
C331 C431 1.406(11) .
C331 Cl5A 1.728(8) .
C332 C432 1.455(10) .
C332 Cl5B 1.724(7) .
C411 O411 1.214(10) .
C411 C511 1.576(11) .
C411 K1A 3.109(8) 1_465
C412 O412 1.232(9) .
C412 C512 1.548(11) .
C412 K1B 3.132(8) 1_645
C421 O421 1.207(9) .
C421 C521 1.558(11) .
C421 K1A 3.079(8) 1_565
C422 O422 1.211(10) .
C422 C522 1.555(11) .
C422 K1B 3.119(8) 1_545
C431 O431 1.229(9) .
C431 C531 1.571(10) .
C431 K1A 3.158(9) .
C432 O432 1.241(9) .
C432 C532 1.542(10) .
C432 K1B 3.125(7) .
C511 O511 1.234(10) .
C511 C611 1.403(12) .
C511 K1A 3.134(9) 1_465
C512 O512 1.244(10) .
C512 C612 1.429(10) .
C512 K1B 3.167(8) 1_645
C521 O521 1.248(10) .
C521 C621 1.443(11) .
C521 K1A 3.106(8) 1_565
C522 O522 1.235(9) .
C522 C622 1.427(12) .
C522 K1B 3.086(9) 1_545
C531 O531 1.213(10) .
C531 C631 1.431(11) .
C531 K1A 3.145(9) .
C532 O532 1.267(9) .
C532 C632 1.400(10) .
C532 K1B 3.159(8) .
C611 Cl2A 1.758(9) .
C612 Cl2B 1.735(8) .
C621 Cl4A 1.762(8) .
C622 Cl4B 1.765(8) .
C631 Cl6A 1.736(8) .
C632 Cl6B 1.728(7) .
Fe1A O231 2.002(6) .
Fe1A O211 2.005(5) .
Fe1A O111 2.015(6) .
Fe1A O221 2.017(5) .
Fe1A O121 2.016(6) .
Fe1A O131 2.030(5) .
Fe1B O122 1.990(5) .
Fe1B O232 2.000(5) .
Fe1B O112 2.007(6) .
Fe1B O132 2.026(5) .
Fe1B O222 2.029(6) .
Fe1B O212 2.046(5) .
K1A O421 2.311(7) 1_545
K1A O511 2.345(7) 1_645
K1A O411 2.359(6) 1_645
K1A O431 2.370(6) .
K1A O521 2.368(6) 1_545
K1A O531 2.372(7) .
K1A C421 3.079(8) 1_545
K1A C521 3.106(9) 1_545
K1A C411 3.109(8) 1_645
K1A C511 3.134(9) 1_645
K1B O522 2.308(6) 1_565
K1B O412 2.346(7) 1_465
K1B O532 2.342(6) .
K1B O432 2.369(6) .
K1B O512 2.393(6) 1_465
K1B O422 2.420(6) 1_565
K1B C522 3.086(9) 1_565
K1B C422 3.119(8) 1_565
K1B C412 3.132(8) 1_465
K1B C512 3.167(8) 1_465
O411 K1A 2.359(6) 1_465
O412 K1B 2.346(6) 1_645
O421 K1A 2.311(7) 1_565
O422 K1B 2.420(6) 1_545
O511 K1A 2.345(7) 1_465
O512 K1B 2.393(6) 1_645
O521 K1A 2.368(6) 1_565
O522 K1B 2.308(6) 1_545
